data_4066674
loop_
_publ_author_name
'Chin, Robert M.'
'Simonson, Andrew'
'Mauldin, Joshua'
'Criswell, Jared'
'Brennessel, William'

_publ_section_title
;
 Syntheses and Characterization of Ruthenium Complexes Containing a Doubly
 Linked Dicyclopentadienyl Ligand and Acetonitrile Ligands
;
_journal_issue 17
_journal_name_full Organometallics
_journal_page_first 3868
_journal_paper_doi 10.1021/om100566w
_journal_volume 29
_journal_year 2010
_chemical_formula_moiety 'C28 H30 Ru2, 2(C F3 O3 S), C5 H5 N, 0.5(H2 O)'
_chemical_formula_sum 'C35 H36 F6 N O6.5 Ru2 S2'
_chemical_formula_weight 954.91
_chemical_name_common unimc06
_chemical_name_systematic
; 
 ? 
;
_space_group_IT_number 14
_symmetry_cell_setting monoclinic
_symmetry_space_group_name_Hall '-P 2ybc'
_symmetry_space_group_name_H-M 'P 1 21/c 1'
_atom_sites_solution_hydrogens geom
_atom_sites_solution_primary direct
_atom_sites_solution_secondary difmap
_audit_creation_method SHELXL-97
_cell_angle_alpha 90.00
_cell_angle_beta 97.919(4)
_cell_angle_gamma 90.00
_cell_formula_units_Z 8
_cell_length_a 23.863(4)
_cell_length_b 16.599(3)
_cell_length_c 18.119(3)
_cell_measurement_reflns_used 3846
_cell_measurement_temperature 100.0(1)
_cell_measurement_theta_max 34.15
_cell_measurement_theta_min 2.45
_cell_volume 7109(2)
_computing_cell_refinement 'SAINT (Bruker, 2009)'
_computing_data_collection 'APEX2 (Bruker, 2009)'
_computing_data_reduction 'SAINT (Bruker, 2009)'
_computing_molecular_graphics 'SHELXTL (Sheldrick, 2008)'
_computing_publication_material 'SHELXTL (Sheldrick, 2008)'
_computing_structure_refinement 'SHELXL-97 (Sheldrick, 2008)'
_computing_structure_solution 'SIR97 (Altomare et al., 1999)'
_diffrn_ambient_temperature 100.0(1)
_diffrn_measured_fraction_theta_full 0.999
_diffrn_measured_fraction_theta_max 0.999
_diffrn_measurement_device_type 'Bruker SMART APEX II CCD Platform'
_diffrn_measurement_method 'area detector, \w scans per \f'
_diffrn_radiation_monochromator graphite
_diffrn_radiation_source 'fine-focus sealed tube'
_diffrn_radiation_type MoK\a
_diffrn_radiation_wavelength 0.71073
_diffrn_reflns_av_R_equivalents 0.1059
_diffrn_reflns_av_sigmaI/netI 0.0742
_diffrn_reflns_limit_h_max 33
_diffrn_reflns_limit_h_min -33
_diffrn_reflns_limit_k_max 23
_diffrn_reflns_limit_k_min -23
_diffrn_reflns_limit_l_max 25
_diffrn_reflns_limit_l_min -25
_diffrn_reflns_number 108501
_diffrn_reflns_theta_full 29.57
_diffrn_reflns_theta_max 29.57
_diffrn_reflns_theta_min 1.67
_diffrn_standards_number 0
_exptl_absorpt_coefficient_mu 1.048
_exptl_absorpt_correction_T_max 0.9398
_exptl_absorpt_correction_T_min 0.7171
_exptl_absorpt_correction_type multi-scan
_exptl_absorpt_process_details 'SADABS (Sheldrick, 2008)'
_exptl_crystal_colour colorless
_exptl_crystal_density_diffrn 1.785
_exptl_crystal_density_method 'not measured'
_exptl_crystal_description plate
_exptl_crystal_F_000 3832
_exptl_crystal_size_max 0.34
_exptl_crystal_size_mid 0.16
_exptl_crystal_size_min 0.06
_refine_diff_density_max 1.499
_refine_diff_density_min -1.045
_refine_diff_density_rms 0.153
_refine_ls_extinction_method none
_refine_ls_goodness_of_fit_ref 1.049
_refine_ls_hydrogen_treatment constr
_refine_ls_matrix_type full
_refine_ls_number_parameters 946
_refine_ls_number_reflns 19916
_refine_ls_number_restraints 0
_refine_ls_restrained_S_all 1.049
_refine_ls_R_factor_all 0.1035
_refine_ls_R_factor_gt 0.0553
_refine_ls_shift/su_max 0.001
_refine_ls_shift/su_mean 0.000
_refine_ls_structure_factor_coef Fsqd
_refine_ls_weighting_details 'calc w=1/[\s^2^(Fo^2^)+(0.0263P)^2^+38.8570P] where P=(Fo^2^+2Fc^2^)/3'
_refine_ls_weighting_scheme calc
_refine_ls_wR_factor_gt 0.1132
_refine_ls_wR_factor_ref 0.1321
_reflns_number_gt 12673
_reflns_number_total 19916
_reflns_threshold_expression >2sigma(I)
_cod_data_source_file om100566w_si_001.cif
_cod_data_source_block 7
_cod_original_cell_volume 7108(2)
_cod_database_code 4066674

loop_
_symmetry_equiv_pos_as_xyz
'x, y, z'
'-x, y+1/2, -z+1/2'
'-x, -y, -z'
'x, -y-1/2, z-1/2'

loop_
_atom_site_label
_atom_site_type_symbol
_atom_site_fract_x
_atom_site_fract_y
_atom_site_fract_z
_atom_site_U_iso_or_equiv
_atom_site_adp_type
_atom_site_occupancy
_atom_site_symmetry_multiplicity
_atom_site_calc_flag
_atom_site_refinement_flags
Ru1 Ru 0.534432(16) 0.24674(2) 0.46497(2) 0.01418(8) Uani 1 1 d .
C1 C 0.4607(3) 0.2098(4) 0.5213(3) 0.0282(13) Uani 1 1 d .
H1A H 0.4246 0.1888 0.5021 0.034 Uiso 1 1 calc R
Ru2 Ru 0.355542(18) 0.22513(2) 0.26638(2) 0.01510(8) Uani 1 1 d .
C2 C 0.4683(3) 0.2935(4) 0.5284(3) 0.0296(13) Uani 1 1 d .
H2A H 0.4378 0.3291 0.5127 0.036 Uiso 1 1 calc R
C3 C 0.5214(3) 0.3245(3) 0.5588(3) 0.0323(15) Uani 1 1 d .
H3A H 0.5269 0.3809 0.5646 0.039 Uiso 1 1 calc R
C4 C 0.5667(3) 0.2703(4) 0.5808(3) 0.0269(12) Uani 1 1 d .
H4A H 0.6027 0.2907 0.6013 0.032 Uiso 1 1 calc R
C5 C 0.5588(2) 0.1877(3) 0.5726(3) 0.0257(12) Uani 1 1 d .
H5A H 0.5894 0.1519 0.5874 0.031 Uiso 1 1 calc R
C6 C 0.5058(3) 0.1571(3) 0.5422(3) 0.0266(12) Uani 1 1 d .
H6A H 0.5005 0.1007 0.5360 0.032 Uiso 1 1 calc R
C7 C 0.3302(2) 0.1632(3) 0.3648(3) 0.0229(11) Uani 1 1 d .
H7A H 0.3516 0.1286 0.3999 0.027 Uiso 1 1 calc R
C8 C 0.3295(2) 0.2461(3) 0.3783(3) 0.0260(12) Uani 1 1 d .
H8A H 0.3501 0.2674 0.4226 0.031 Uiso 1 1 calc R
C9 C 0.2985(2) 0.2984(3) 0.3263(3) 0.0271(13) Uani 1 1 d .
H9A H 0.2989 0.3549 0.3347 0.033 Uiso 1 1 calc R
C10 C 0.2672(2) 0.2655(3) 0.2620(3) 0.0261(12) Uani 1 1 d .
H10A H 0.2454 0.2999 0.2272 0.031 Uiso 1 1 calc R
C11 C 0.2678(2) 0.1818(4) 0.2486(3) 0.0266(12) Uani 1 1 d .
H11A H 0.2467 0.1600 0.2049 0.032 Uiso 1 1 calc R
C12 C 0.2997(2) 0.1307(3) 0.3000(3) 0.0241(11) Uani 1 1 d .
H12A H 0.3005 0.0744 0.2909 0.029 Uiso 1 1 calc R
C21 C 0.5288(2) 0.2054(3) 0.3476(3) 0.0156(10) Uani 1 1 d .
C22 C 0.5227(2) 0.2910(3) 0.3474(3) 0.0144(9) Uani 1 1 d .
C23 C 0.5734(2) 0.3238(3) 0.3896(3) 0.0166(10) Uani 1 1 d .
H23A H 0.5809 0.3792 0.3995 0.020 Uiso 1 1 calc R
C24 C 0.6098(2) 0.2592(3) 0.4135(3) 0.0170(10) Uani 1 1 d .
H24A H 0.6464 0.2640 0.4415 0.020 Uiso 1 1 calc R
C25 C 0.5830(2) 0.1861(3) 0.3892(3) 0.0170(10) Uani 1 1 d .
H25A H 0.5981 0.1336 0.3986 0.020 Uiso 1 1 calc R
C26 C 0.4445(2) 0.1945(3) 0.2544(3) 0.0155(10) Uani 1 1 d .
C27 C 0.4381(2) 0.2801(3) 0.2538(3) 0.0144(9) Uani 1 1 d .
C28 C 0.3967(2) 0.3008(3) 0.1926(3) 0.0189(10) Uani 1 1 d .
H28A H 0.3839 0.3538 0.1795 0.023 Uiso 1 1 calc R
C29 C 0.3777(2) 0.2296(3) 0.1544(3) 0.0194(10) Uani 1 1 d .
H29A H 0.3509 0.2264 0.1106 0.023 Uiso 1 1 calc R
C30 C 0.4060(2) 0.1629(3) 0.1937(3) 0.0178(10) Uani 1 1 d .
H30A H 0.4002 0.1075 0.1816 0.021 Uiso 1 1 calc R
C31 C 0.4903(2) 0.1469(3) 0.3013(3) 0.0140(9) Uani 1 1 d .
C32 C 0.4675(2) 0.0815(3) 0.3490(3) 0.0200(11) Uani 1 1 d .
H32A H 0.4448 0.1066 0.3839 0.030 Uiso 1 1 calc R
H32B H 0.4993 0.0523 0.3771 0.030 Uiso 1 1 calc R
H32C H 0.4439 0.0438 0.3167 0.030 Uiso 1 1 calc R
C33 C 0.5260(2) 0.1059(3) 0.2468(3) 0.0197(11) Uani 1 1 d .
H33A H 0.5409 0.1470 0.2159 0.030 Uiso 1 1 calc R
H33B H 0.5023 0.0681 0.2148 0.030 Uiso 1 1 calc R
H33C H 0.5576 0.0766 0.2752 0.030 Uiso 1 1 calc R
C34 C 0.4777(2) 0.3388(3) 0.3001(3) 0.0147(9) Uani 1 1 d .
C35 C 0.4458(2) 0.3975(3) 0.3446(3) 0.0199(11) Uani 1 1 d .
H35A H 0.4263 0.3673 0.3799 0.030 Uiso 1 1 calc R
H35B H 0.4181 0.4277 0.3104 0.030 Uiso 1 1 calc R
H35C H 0.4728 0.4351 0.3720 0.030 Uiso 1 1 calc R
C36 C 0.5084(2) 0.3866(3) 0.2446(3) 0.0218(11) Uani 1 1 d .
H36A H 0.5288 0.3493 0.2160 0.033 Uiso 1 1 calc R
H36B H 0.5352 0.4242 0.2721 0.033 Uiso 1 1 calc R
H36C H 0.4806 0.4168 0.2105 0.033 Uiso 1 1 calc R
Ru3 Ru -0.040064(16) 0.24758(2) 0.29041(2) 0.01475(8) Uani 1 1 d .
Ru4 Ru 0.140767(17) 0.24902(3) 0.49230(2) 0.01668(8) Uani 1 1 d .
C41 C 0.0341(3) 0.2164(4) 0.2338(3) 0.0315(14) Uani 1 1 d .
H41A H 0.0707 0.1973 0.2534 0.038 Uiso 1 1 calc R
C42 C 0.0240(3) 0.2999(4) 0.2264(3) 0.0334(14) Uani 1 1 d .
H42A H 0.0536 0.3372 0.2416 0.040 Uiso 1 1 calc R
C43 C -0.0306(3) 0.3280(3) 0.1962(3) 0.0300(14) Uani 1 1 d .
H43A H -0.0379 0.3841 0.1907 0.036 Uiso 1 1 calc R
C44 C -0.0734(3) 0.2717(4) 0.1748(3) 0.0274(13) Uani 1 1 d .
H44A H -0.1102 0.2900 0.1554 0.033 Uiso 1 1 calc R
C45 C -0.0630(3) 0.1901(4) 0.1815(3) 0.0290(13) Uani 1 1 d .
H45A H -0.0923 0.1528 0.1652 0.035 Uiso 1 1 calc R
C46 C -0.0096(3) 0.1620(4) 0.2122(3) 0.0318(14) Uani 1 1 d .
H46A H -0.0031 0.1058 0.2183 0.038 Uiso 1 1 calc R
C47 C 0.1778(3) 0.1847(4) 0.4029(3) 0.0276(13) Uani 1 1 d .
H47A H 0.1629 0.1405 0.3732 0.033 Uiso 1 1 calc R
C48 C 0.1658(2) 0.2637(3) 0.3789(3) 0.0253(12) Uani 1 1 d .
H48A H 0.1436 0.2730 0.3320 0.030 Uiso 1 1 calc R
C49 C 0.1866(2) 0.3299(4) 0.4238(4) 0.0281(13) Uani 1 1 d .
H49A H 0.1776 0.3835 0.4080 0.034 Uiso 1 1 calc R
C50 C 0.2206(2) 0.3154(4) 0.4917(4) 0.0361(15) Uani 1 1 d .
H50A H 0.2352 0.3592 0.5222 0.043 Uiso 1 1 calc R
C51 C 0.2331(3) 0.2355(5) 0.5149(4) 0.0405(18) Uani 1 1 d .
H51A H 0.2563 0.2257 0.5610 0.049 Uiso 1 1 calc R
C52 C 0.2118(3) 0.1712(4) 0.4712(4) 0.0334(14) Uani 1 1 d .
H52A H 0.2203 0.1176 0.4876 0.040 Uiso 1 1 calc R
C61 C -0.0305(2) 0.2056(3) 0.4075(3) 0.0153(10) Uani 1 1 d .
C62 C -0.0309(2) 0.2912(3) 0.4073(3) 0.0140(9) Uani 1 1 d .
C63 C -0.0833(2) 0.3175(3) 0.3666(3) 0.0183(10) Uani 1 1 d .
H63A H -0.0945 0.3718 0.3573 0.022 Uiso 1 1 calc R
C64 C -0.1153(2) 0.2484(3) 0.3424(3) 0.0215(10) Uani 1 1 d .
H64A H -0.1522 0.2485 0.3149 0.026 Uiso 1 1 calc R
C65 C -0.0831(2) 0.1787(3) 0.3663(3) 0.0172(10) Uani 1 1 d .
H65A H -0.0943 0.1243 0.3568 0.021 Uiso 1 1 calc R
C66 C 0.0537(2) 0.2059(3) 0.5023(3) 0.0153(10) Uani 1 1 d .
C67 C 0.0534(2) 0.2918(3) 0.5019(3) 0.0132(9) Uani 1 1 d .
C68 C 0.0930(2) 0.3185(3) 0.5635(3) 0.0167(10) Uani 1 1 d .
H68B H 0.1021 0.3729 0.5760 0.020 Uiso 1 1 calc R
C69 C 0.1165(2) 0.2492(3) 0.6030(3) 0.0208(10) Uani 1 1 d .
H69B H 0.1432 0.2494 0.6470 0.025 Uiso 1 1 calc R
C70 C 0.0929(2) 0.1798(3) 0.5645(3) 0.0184(10) Uani 1 1 d .
H70B H 0.1016 0.1254 0.5778 0.022 Uiso 1 1 calc R
C71 C 0.0118(2) 0.1520(3) 0.4548(3) 0.0165(10) Uani 1 1 d .
C72 C 0.0406(2) 0.0922(3) 0.4078(3) 0.0197(11) Uani 1 1 d .
H72A H 0.0617 0.1219 0.3738 0.029 Uiso 1 1 calc R
H72B H 0.0118 0.0585 0.3788 0.029 Uiso 1 1 calc R
H72C H 0.0666 0.0580 0.4406 0.029 Uiso 1 1 calc R
C73 C -0.0215(2) 0.1059(3) 0.5082(3) 0.0223(11) Uani 1 1 d .
H73A H -0.0399 0.1444 0.5382 0.033 Uiso 1 1 calc R
H73B H 0.0045 0.0717 0.5412 0.033 Uiso 1 1 calc R
H73C H -0.0504 0.0722 0.4794 0.033 Uiso 1 1 calc R
C74 C 0.0118(2) 0.3449(3) 0.4533(3) 0.0162(10) Uani 1 1 d .
C75 C 0.0409(2) 0.4045(3) 0.4058(3) 0.0185(10) Uani 1 1 d .
H75A H 0.0619 0.3745 0.3718 0.028 Uiso 1 1 calc R
H75B H 0.0672 0.4386 0.4384 0.028 Uiso 1 1 calc R
H75C H 0.0122 0.4384 0.3768 0.028 Uiso 1 1 calc R
C76 C -0.0211(2) 0.3922(3) 0.5067(3) 0.0199(11) Uani 1 1 d .
H76A H -0.0396 0.3544 0.5370 0.030 Uiso 1 1 calc R
H76B H -0.0497 0.4261 0.4777 0.030 Uiso 1 1 calc R
H76C H 0.0052 0.4263 0.5393 0.030 Uiso 1 1 calc R
S1 S 0.35233(6) 0.46126(8) 0.53015(8) 0.0214(3) Uani 1 1 d .
O1 O 0.31430(19) 0.4770(3) 0.5836(2) 0.0341(10) Uani 1 1 d .
O2 O 0.34524(16) 0.3825(2) 0.4969(2) 0.0257(8) Uani 1 1 d .
O3 O 0.40945(17) 0.4858(2) 0.5511(3) 0.0332(10) Uani 1 1 d .
C13 C 0.3262(3) 0.5281(3) 0.4529(3) 0.0253(12) Uani 1 1 d .
F1 F 0.35683(18) 0.5211(2) 0.3974(2) 0.0460(10) Uani 1 1 d .
F2 F 0.32809(15) 0.60474(19) 0.4737(2) 0.0324(8) Uani 1 1 d .
F3 F 0.27313(15) 0.5111(2) 0.4254(2) 0.0357(8) Uani 1 1 d .
S2 S 0.14329(6) 0.47190(8) 0.23042(8) 0.0258(3) Uani 1 1 d .
O4 O 0.1501(2) 0.5324(3) 0.2871(3) 0.0442(12) Uani 1 1 d .
O5 O 0.14861(19) 0.3893(3) 0.2548(3) 0.0388(11) Uani 1 1 d .
O6 O 0.09805(18) 0.4852(2) 0.1710(3) 0.0356(10) Uani 1 1 d .
C14 C 0.2064(3) 0.4849(3) 0.1854(3) 0.0291(13) Uani 1 1 d .
F4 F 0.20770(18) 0.4291(2) 0.1313(2) 0.0455(10) Uani 1 1 d .
F5 F 0.20794(18) 0.5573(2) 0.1547(2) 0.0434(10) Uani 1 1 d .
F6 F 0.25353(15) 0.4749(2) 0.2325(2) 0.0383(9) Uani 1 1 d .
S3 S 0.12528(6) 0.46804(8) 0.71860(8) 0.0237(3) Uani 1 1 d .
O7 O 0.1198(2) 0.4936(3) 0.6430(3) 0.0487(14) Uani 1 1 d .
O8 O 0.0771(2) 0.4896(3) 0.7552(3) 0.0485(13) Uani 1 1 d .
O9 O 0.14576(18) 0.3879(2) 0.7346(3) 0.0322(10) Uani 1 1 d .
C53 C 0.1789(3) 0.5319(4) 0.7666(5) 0.051(2) Uani 1 1 d .
F7 F 0.1942(3) 0.5128(3) 0.8353(3) 0.085(2) Uani 1 1 d .
F8 F 0.22765(18) 0.5237(3) 0.7351(4) 0.090(2) Uani 1 1 d .
F9 F 0.16646(16) 0.60921(19) 0.7606(2) 0.0400(9) Uani 1 1 d .
S4 S 0.36170(6) 0.47067(7) 0.04917(7) 0.0204(3) Uani 1 1 d .
O10 O 0.33910(18) 0.3907(2) 0.0386(2) 0.0268(9) Uani 1 1 d .
O11 O 0.41101(17) 0.4869(3) 0.0144(3) 0.0375(11) Uani 1 1 d .
O12 O 0.3640(2) 0.5019(2) 0.1232(2) 0.0378(11) Uani 1 1 d .
C54 C 0.3083(2) 0.5330(3) -0.0057(3) 0.0213(11) Uani 1 1 d .
F10 F 0.32120(14) 0.61094(17) -0.00122(19) 0.0276(7) Uani 1 1 d .
F11 F 0.25745(15) 0.5248(2) 0.0159(3) 0.0488(11) Uani 1 1 d .
F12 F 0.30305(19) 0.5131(2) -0.0772(2) 0.0458(11) Uani 1 1 d .
N2 N 0.1639(2) 0.7812(4) -0.0272(3) 0.0387(13) Uani 1 1 d .
C55 C 0.1939(3) 0.7267(4) 0.0145(4) 0.0347(14) Uani 1 1 d .
H55A H 0.1883 0.6717 0.0007 0.042 Uiso 1 1 calc R
C56 C 0.2326(3) 0.7435(4) 0.0766(3) 0.0329(13) Uani 1 1 d .
H56A H 0.2531 0.7019 0.1045 0.039 Uiso 1 1 calc R
C57 C 0.2401(3) 0.8232(4) 0.0960(4) 0.0374(15) Uani 1 1 d .
H57A H 0.2661 0.8379 0.1385 0.045 Uiso 1 1 calc R
C58 C 0.2099(3) 0.8817(4) 0.0538(4) 0.0347(14) Uani 1 1 d .
H58A H 0.2146 0.9371 0.0664 0.042 Uiso 1 1 calc R
C59 C 0.1724(3) 0.8577(4) -0.0078(4) 0.0367(15) Uani 1 1 d .
H59A H 0.1519 0.8980 -0.0375 0.044 Uiso 1 1 calc R
N1 N 0.3244(2) 0.6906(3) 0.7879(3) 0.0303(11) Uani 1 1 d .
C15 C 0.2810(3) 0.6961(4) 0.8263(4) 0.0342(14) Uani 1 1 d .
H15A H 0.2695 0.6492 0.8503 0.041 Uiso 1 1 calc R
C16 C 0.2521(3) 0.7666(4) 0.8327(4) 0.0346(15) Uani 1 1 d .
H16A H 0.2210 0.7681 0.8603 0.042 Uiso 1 1 calc R
C17 C 0.2685(3) 0.8347(4) 0.7988(3) 0.0331(14) Uani 1 1 d .
H17A H 0.2490 0.8842 0.8024 0.040 Uiso 1 1 calc R
C18 C 0.3131(3) 0.8302(4) 0.7600(3) 0.0308(13) Uani 1 1 d .
H18A H 0.3256 0.8765 0.7362 0.037 Uiso 1 1 calc R
C19 C 0.3399(3) 0.7577(4) 0.7557(3) 0.0306(13) Uani 1 1 d .
H19A H 0.3711 0.7551 0.7284 0.037 Uiso 1 1 calc R
O13 O 0.35851(17) 0.5317(2) 0.7348(2) 0.0294(9) Uani 1 1 d .
H13B H 0.3486 0.5773 0.7500 0.035 Uiso 1 1 d R
H13A H 0.3457 0.5158 0.6911 0.035 Uiso 1 1 d R

loop_
_atom_site_aniso_label
_atom_site_aniso_U_11
_atom_site_aniso_U_22
_atom_site_aniso_U_33
_atom_site_aniso_U_23
_atom_site_aniso_U_13
_atom_site_aniso_U_12
Ru1 0.01668(19) 0.01475(16) 0.01086(17) -0.00055(14) 0.00107(14) -0.00078(15)
C1 0.024(3) 0.047(4) 0.015(3) 0.001(2) 0.005(2) -0.007(3)
Ru2 0.01641(19) 0.01489(17) 0.01404(19) -0.00011(14) 0.00222(15) -0.00038(15)
C2 0.033(3) 0.044(4) 0.014(3) 0.003(2) 0.012(2) 0.012(3)
C3 0.063(5) 0.023(3) 0.014(3) -0.009(2) 0.017(3) -0.002(3)
C4 0.027(3) 0.041(3) 0.013(2) -0.004(2) 0.002(2) -0.007(2)
C5 0.026(3) 0.032(3) 0.018(3) 0.008(2) 0.001(2) 0.001(2)
C6 0.041(4) 0.021(3) 0.019(3) -0.001(2) 0.009(3) -0.006(2)
C7 0.022(3) 0.029(3) 0.019(3) 0.006(2) 0.007(2) -0.004(2)
C8 0.027(3) 0.035(3) 0.019(3) -0.005(2) 0.013(2) -0.008(2)
C9 0.025(3) 0.023(3) 0.037(3) -0.008(2) 0.017(3) -0.002(2)
C10 0.015(3) 0.029(3) 0.035(3) 0.003(2) 0.003(2) 0.004(2)
C11 0.018(3) 0.042(3) 0.019(3) -0.006(2) 0.003(2) -0.008(2)
C12 0.020(3) 0.025(3) 0.030(3) -0.002(2) 0.011(2) -0.006(2)
C21 0.022(3) 0.013(2) 0.012(2) -0.0014(17) 0.0045(19) 0.0008(18)
C22 0.017(2) 0.016(2) 0.010(2) -0.0006(17) 0.0015(18) 0.0026(17)
C23 0.019(3) 0.019(2) 0.013(2) 0.0015(18) 0.0041(19) -0.0044(19)
C24 0.015(2) 0.022(3) 0.014(2) -0.0005(18) 0.0012(18) -0.0004(18)
C25 0.019(3) 0.019(2) 0.013(2) -0.0001(18) 0.002(2) 0.0036(19)
C26 0.017(2) 0.018(2) 0.013(2) -0.0002(18) 0.0069(19) -0.0010(18)
C27 0.017(2) 0.015(2) 0.012(2) 0.0019(18) 0.0058(18) 0.0020(18)
C28 0.022(3) 0.019(2) 0.016(2) 0.0059(19) 0.003(2) 0.0024(19)
C29 0.022(3) 0.023(3) 0.014(2) -0.0021(18) 0.005(2) 0.0015(19)
C30 0.021(3) 0.015(2) 0.017(3) -0.0035(18) 0.002(2) -0.0017(19)
C31 0.015(2) 0.014(2) 0.013(2) -0.0012(17) 0.0009(18) -0.0014(17)
C32 0.024(3) 0.016(2) 0.019(3) 0.0004(19) -0.002(2) -0.0028(19)
C33 0.028(3) 0.018(2) 0.013(2) -0.0012(18) 0.004(2) 0.003(2)
C34 0.019(2) 0.013(2) 0.013(2) 0.0010(17) 0.0052(19) 0.0000(17)
C35 0.027(3) 0.016(2) 0.017(3) -0.0019(18) 0.004(2) 0.003(2)
C36 0.029(3) 0.018(2) 0.018(3) 0.0042(19) 0.003(2) 0.001(2)
Ru3 0.01690(19) 0.01619(17) 0.01107(18) -0.00031(15) 0.00154(14) 0.00160(15)
Ru4 0.01551(19) 0.02109(18) 0.01337(19) 0.00073(16) 0.00171(15) 0.00197(16)
C41 0.027(3) 0.058(4) 0.010(3) -0.001(2) 0.006(2) 0.015(3)
C42 0.040(4) 0.042(4) 0.022(3) -0.005(3) 0.016(3) -0.014(3)
C43 0.052(4) 0.025(3) 0.016(3) 0.006(2) 0.015(3) 0.010(3)
C44 0.031(3) 0.042(3) 0.009(2) -0.001(2) 0.001(2) 0.014(2)
C45 0.034(3) 0.040(3) 0.014(3) -0.009(2) 0.006(2) -0.007(3)
C46 0.051(4) 0.030(3) 0.017(3) -0.004(2) 0.011(3) 0.010(3)
C47 0.030(3) 0.032(3) 0.024(3) 0.000(2) 0.013(2) 0.004(2)
C48 0.020(3) 0.038(3) 0.019(3) 0.005(2) 0.006(2) 0.000(2)
C49 0.020(3) 0.029(3) 0.038(4) 0.004(2) 0.015(3) -0.004(2)
C50 0.014(3) 0.059(4) 0.036(4) -0.010(3) 0.009(3) -0.014(3)
C51 0.017(3) 0.079(6) 0.026(3) 0.011(3) 0.004(2) 0.014(3)
C52 0.028(3) 0.044(4) 0.031(3) 0.010(3) 0.014(3) 0.017(3)
C61 0.017(2) 0.015(2) 0.014(2) 0.0013(17) 0.0016(19) 0.0004(18)
C62 0.018(2) 0.013(2) 0.012(2) 0.0011(17) 0.0037(18) 0.0009(17)
C63 0.021(3) 0.021(3) 0.013(2) 0.0006(18) 0.002(2) 0.0071(19)
C64 0.017(2) 0.022(2) 0.027(3) -0.004(2) 0.009(2) 0.000(2)
C65 0.020(3) 0.019(2) 0.014(2) -0.0010(18) 0.005(2) -0.0041(19)
C66 0.021(3) 0.016(2) 0.010(2) 0.0022(17) 0.0067(19) 0.0005(18)
C67 0.013(2) 0.016(2) 0.010(2) -0.0021(17) 0.0010(18) -0.0001(17)
C68 0.012(2) 0.023(3) 0.016(3) -0.0019(19) 0.0026(19) -0.0006(18)
C69 0.020(2) 0.032(3) 0.010(2) 0.002(2) 0.0023(19) 0.001(2)
C70 0.018(3) 0.021(3) 0.016(3) 0.0032(19) 0.003(2) 0.0028(19)
C71 0.021(3) 0.012(2) 0.016(2) 0.0032(17) 0.002(2) -0.0004(18)
C72 0.027(3) 0.015(2) 0.016(3) -0.0016(18) 0.000(2) 0.0038(19)
C73 0.031(3) 0.019(3) 0.017(3) 0.0059(19) 0.004(2) -0.006(2)
C74 0.019(3) 0.013(2) 0.018(3) 0.0010(18) 0.006(2) 0.0009(18)
C75 0.023(3) 0.017(2) 0.016(3) 0.0030(18) 0.003(2) -0.0015(19)
C76 0.026(3) 0.020(3) 0.015(3) -0.0010(19) 0.005(2) 0.004(2)
S1 0.0241(7) 0.0174(6) 0.0219(7) -0.0019(5) 0.0004(5) 0.0044(5)
O1 0.042(3) 0.039(2) 0.020(2) 0.0016(17) 0.0030(19) 0.015(2)
O2 0.026(2) 0.0181(18) 0.032(2) -0.0037(16) -0.0019(17) -0.0016(15)
O3 0.023(2) 0.027(2) 0.046(3) -0.0042(18) -0.0091(19) 0.0027(16)
C13 0.031(3) 0.021(3) 0.023(3) 0.000(2) 0.002(2) -0.002(2)
F1 0.063(3) 0.049(2) 0.031(2) 0.0113(17) 0.023(2) 0.021(2)
F2 0.039(2) 0.0199(16) 0.037(2) 0.0022(14) -0.0003(16) 0.0047(14)
F3 0.035(2) 0.0334(19) 0.034(2) 0.0030(15) -0.0098(16) 0.0007(15)
S2 0.0287(7) 0.0218(6) 0.0258(7) 0.0012(5) 0.0000(6) -0.0014(6)
O4 0.038(3) 0.055(3) 0.040(3) -0.022(2) 0.006(2) -0.004(2)
O5 0.033(3) 0.032(2) 0.051(3) 0.020(2) 0.006(2) -0.0007(19)
O6 0.032(2) 0.025(2) 0.044(3) 0.0018(18) -0.014(2) 0.0053(17)
C14 0.031(3) 0.023(3) 0.032(3) 0.000(2) 0.000(3) -0.008(2)
F4 0.058(3) 0.043(2) 0.038(2) -0.0156(17) 0.016(2) -0.0136(19)
F5 0.058(3) 0.032(2) 0.040(2) 0.0074(16) 0.009(2) -0.0147(18)
F6 0.0272(19) 0.039(2) 0.048(2) -0.0051(17) 0.0013(17) -0.0051(15)
S3 0.0296(7) 0.0192(6) 0.0211(7) 0.0022(5) -0.0003(6) -0.0060(5)
O7 0.088(4) 0.024(2) 0.031(3) 0.0015(18) -0.003(3) 0.001(2)
O8 0.043(3) 0.043(3) 0.066(4) -0.009(2) 0.030(3) -0.006(2)
O9 0.030(2) 0.0217(19) 0.041(3) 0.0035(18) -0.0082(19) 0.0013(17)
C53 0.047(4) 0.017(3) 0.076(6) 0.006(3) -0.032(4) -0.001(3)
F7 0.124(5) 0.044(3) 0.064(3) 0.014(2) -0.065(3) -0.021(3)
F8 0.023(2) 0.041(3) 0.203(7) 0.015(3) 0.007(3) -0.0017(19)
F9 0.039(2) 0.0202(16) 0.054(2) 0.0013(16) -0.0191(18) -0.0020(15)
S4 0.0243(7) 0.0168(6) 0.0190(6) 0.0017(5) -0.0009(5) 0.0008(5)
O10 0.038(2) 0.0180(18) 0.022(2) 0.0004(15) -0.0048(18) -0.0011(16)
O11 0.020(2) 0.035(2) 0.059(3) 0.013(2) 0.012(2) 0.0075(17)
O12 0.067(3) 0.024(2) 0.020(2) -0.0006(16) -0.004(2) -0.003(2)
C54 0.022(3) 0.018(2) 0.023(3) -0.005(2) 0.001(2) 0.000(2)
F10 0.0312(19) 0.0152(15) 0.0336(19) 0.0007(13) -0.0052(15) -0.0003(13)
F11 0.025(2) 0.036(2) 0.087(3) 0.013(2) 0.010(2) 0.0037(16)
F12 0.077(3) 0.0278(19) 0.0251(19) -0.0051(15) -0.0216(19) 0.0149(18)
N2 0.039(3) 0.050(3) 0.024(3) -0.009(2) -0.006(2) 0.005(3)
C55 0.034(4) 0.036(3) 0.034(3) -0.004(3) 0.007(3) 0.002(3)
C56 0.026(3) 0.045(4) 0.030(3) 0.006(3) 0.011(2) 0.002(3)
C57 0.025(3) 0.062(5) 0.026(3) -0.002(3) 0.003(3) -0.012(3)
C58 0.032(3) 0.039(3) 0.035(4) -0.004(3) 0.011(3) -0.006(3)
C59 0.029(3) 0.041(4) 0.041(4) 0.001(3) 0.007(3) 0.000(3)
N1 0.033(3) 0.027(3) 0.027(3) -0.006(2) -0.009(2) 0.002(2)
C15 0.035(4) 0.030(3) 0.034(4) 0.004(3) -0.007(3) -0.007(3)
C16 0.022(3) 0.054(4) 0.030(3) -0.001(3) 0.007(2) 0.002(3)
C17 0.035(4) 0.033(3) 0.029(3) -0.003(2) -0.003(3) 0.011(3)
C18 0.034(3) 0.031(3) 0.025(3) 0.002(2) -0.004(3) -0.006(2)
C19 0.033(3) 0.041(3) 0.017(3) -0.004(2) 0.002(2) -0.002(3)
O13 0.032(2) 0.025(2) 0.030(2) -0.0037(16) 0.0003(18) 0.0015(17)

loop_
_atom_type_symbol
_atom_type_description
_atom_type_scat_dispersion_real
_atom_type_scat_dispersion_imag
_atom_type_scat_source
C C 0.0033 0.0016 'International Tables Vol C Tables 4.2.6.8 and 6.1.1.4'
H H 0.0000 0.0000 'International Tables Vol C Tables 4.2.6.8 and 6.1.1.4'
N N 0.0061 0.0033 'International Tables Vol C Tables 4.2.6.8 and 6.1.1.4'
O O 0.0106 0.0060 'International Tables Vol C Tables 4.2.6.8 and 6.1.1.4'
F F 0.0171 0.0103 'International Tables Vol C Tables 4.2.6.8 and 6.1.1.4'
S S 0.1246 0.1234 'International Tables Vol C Tables 4.2.6.8 and 6.1.1.4'
Ru Ru -1.2594 0.8363 'International Tables Vol C Tables 4.2.6.8 and 6.1.1.4'

loop_
_geom_angle_atom_site_label_1
_geom_angle_atom_site_label_2
_geom_angle_atom_site_label_3
_geom_angle
C24 Ru1 C25 38.29(18)
C24 Ru1 C4 101.3(2)
C25 Ru1 C4 123.2(2)
C24 Ru1 C23 38.12(18)
C25 Ru1 C23 63.99(19)
C4 Ru1 C23 112.1(2)
C24 Ru1 C5 107.1(2)
C25 Ru1 C5 104.9(2)
C4 Ru1 C5 37.2(2)
C23 Ru1 C5 137.7(2)
C24 Ru1 C3 119.8(2)
C25 Ru1 C3 155.8(2)
C4 Ru1 C3 38.0(2)
C23 Ru1 C3 105.1(2)
C5 Ru1 C3 67.7(2)
C24 Ru1 C6 133.6(2)
C25 Ru1 C6 109.1(2)
C4 Ru1 C6 67.0(2)
C23 Ru1 C6 171.7(2)
C5 Ru1 C6 37.2(2)
C3 Ru1 C6 79.4(2)
C24 Ru1 C2 152.9(2)
C25 Ru1 C2 166.9(2)
C4 Ru1 C2 67.6(2)
C23 Ru1 C2 121.1(2)
C5 Ru1 C2 79.4(2)
C3 Ru1 C2 37.3(2)
C6 Ru1 C2 66.6(2)
C24 Ru1 C21 63.78(19)
C25 Ru1 C21 38.36(18)
C4 Ru1 C21 161.6(2)
C23 Ru1 C21 63.53(18)
C5 Ru1 C21 133.5(2)
C3 Ru1 C21 158.2(2)
C6 Ru1 C21 114.50(19)
C2 Ru1 C21 130.6(2)
C24 Ru1 C22 63.69(18)
C25 Ru1 C22 63.61(18)
C4 Ru1 C22 147.6(2)
C23 Ru1 C22 38.27(18)
C5 Ru1 C22 168.4(2)
C3 Ru1 C22 122.3(2)
C6 Ru1 C22 144.5(2)
C2 Ru1 C22 112.00(19)
C21 Ru1 C22 37.37(16)
C24 Ru1 C1 169.4(2)
C25 Ru1 C1 133.3(2)
C4 Ru1 C1 78.7(2)
C23 Ru1 C1 151.6(2)
C5 Ru1 C1 66.5(2)
C3 Ru1 C1 66.6(2)
C6 Ru1 C1 36.6(2)
C2 Ru1 C1 36.8(2)
C21 Ru1 C1 113.8(2)
C22 Ru1 C1 121.5(2)
C6 C1 C2 120.6(6)
C6 C1 Ru1 70.8(3)
C2 C1 Ru1 70.8(3)
C6 C1 H1A 119.7
C2 C1 H1A 119.7
Ru1 C1 H1A 131.6
C30 Ru2 C28 64.17(19)
C30 Ru2 C29 38.66(19)
C28 Ru2 C29 38.05(19)
C30 Ru2 C11 110.7(2)
C28 Ru2 C11 127.1(2)
C29 Ru2 C11 103.0(2)
C30 Ru2 C12 103.8(2)
C28 Ru2 C12 158.2(2)
C29 Ru2 C12 121.3(2)
C11 Ru2 C12 37.2(2)
C30 Ru2 C10 137.1(2)
C28 Ru2 C10 108.3(2)
C29 Ru2 C10 108.1(2)
C11 Ru2 C10 37.4(2)
C12 Ru2 C10 67.2(2)
C30 Ru2 C27 63.63(18)
C28 Ru2 C27 37.91(18)
C29 Ru2 C27 63.46(19)
C11 Ru2 C27 164.9(2)
C12 Ru2 C27 155.0(2)
C10 Ru2 C27 137.13(19)
C30 Ru2 C7 120.3(2)
C28 Ru2 C7 164.6(2)
C29 Ru2 C7 154.0(2)
C11 Ru2 C7 66.8(2)
C12 Ru2 C7 37.1(2)
C10 Ru2 C7 78.7(2)
C27 Ru2 C7 128.36(19)
C30 Ru2 C9 171.8(2)
C28 Ru2 C9 110.2(2)
C29 Ru2 C9 133.2(2)
C11 Ru2 C9 67.3(2)
C12 Ru2 C9 79.6(2)
C10 Ru2 C9 37.1(2)
C27 Ru2 C9 116.10(19)
C7 Ru2 C9 66.8(2)
C30 Ru2 C26 38.06(18)
C28 Ru2 C26 63.38(18)
C29 Ru2 C26 63.67(19)
C11 Ru2 C26 144.6(2)
C12 Ru2 C26 119.25(19)
C10 Ru2 C26 171.2(2)
C27 Ru2 C26 37.57(18)
C7 Ru2 C26 110.06(19)
C9 Ru2 C26 146.3(2)
C30 Ru2 C8 151.2(2)
C28 Ru2 C8 132.7(2)
C29 Ru2 C8 168.8(2)
C11 Ru2 C8 78.8(2)
C12 Ru2 C8 66.6(2)
C10 Ru2 C8 66.4(2)
C27 Ru2 C8 113.17(19)
C7 Ru2 C8 36.7(2)
C9 Ru2 C8 37.0(2)
C26 Ru2 C8 121.0(2)
C1 C2 C3 119.7(6)
C1 C2 Ru1 72.5(3)
C3 C2 Ru1 70.4(3)
C1 C2 H2A 120.2
C3 C2 H2A 120.2
Ru1 C2 H2A 129.4
C2 C3 C4 119.2(5)
C2 C3 Ru1 72.4(3)
C4 C3 Ru1 70.1(3)
C2 C3 H3A 120.4
C4 C3 H3A 120.4
Ru1 C3 H3A 129.4
C5 C4 C3 120.6(5)
C5 C4 Ru1 72.2(3)
C3 C4 Ru1 71.9(3)
C5 C4 H4A 119.7
C3 C4 H4A 119.7
Ru1 C4 H4A 128.6
C4 C5 C6 119.9(5)
C4 C5 Ru1 70.6(3)
C6 C5 Ru1 72.4(3)
C4 C5 H5A 120.0
C6 C5 H5A 120.0
Ru1 C5 H5A 129.3
C1 C6 C5 120.0(5)
C1 C6 Ru1 72.6(3)
C5 C6 Ru1 70.4(3)
C1 C6 H6A 120.0
C5 C6 H6A 120.0
Ru1 C6 H6A 129.4
C8 C7 C12 120.4(5)
C8 C7 Ru2 72.2(3)
C12 C7 Ru2 70.8(3)
C8 C7 H7A 119.8
C12 C7 H7A 119.8
Ru2 C7 H7A 129.7
C7 C8 C9 120.5(5)
C7 C8 Ru2 71.1(3)
C9 C8 Ru2 71.1(3)
C7 C8 H8A 119.8
C9 C8 H8A 119.8
Ru2 C8 H8A 130.7
C10 C9 C8 118.9(5)
C10 C9 Ru2 70.9(3)
C8 C9 Ru2 71.9(3)
C10 C9 H9A 120.5
C8 C9 H9A 120.5
Ru2 C9 H9A 128.9
C9 C10 C11 120.5(5)
C9 C10 Ru2 72.0(3)
C11 C10 Ru2 71.0(3)
C9 C10 H10A 119.7
C11 C10 H10A 119.7
Ru2 C10 H10A 129.8
C12 C11 C10 119.9(5)
C12 C11 Ru2 71.5(3)
C10 C11 Ru2 71.6(3)
C12 C11 H11A 120.0
C10 C11 H11A 120.0
Ru2 C11 H11A 129.2
C7 C12 C11 119.7(5)
C7 C12 Ru2 72.1(3)
C11 C12 Ru2 71.3(3)
C7 C12 H12A 120.1
C11 C12 H12A 120.1
Ru2 C12 H12A 128.7
C22 C21 C25 107.8(4)
C22 C21 C31 125.9(4)
C25 C21 C31 125.5(4)
C22 C21 Ru1 71.8(3)
C25 C21 Ru1 68.6(3)
C31 C21 Ru1 133.0(3)
C21 C22 C23 107.3(4)
C21 C22 C34 126.1(4)
C23 C22 C34 125.6(4)
C21 C22 Ru1 70.9(3)
C23 C22 Ru1 68.5(3)
C34 C22 Ru1 134.6(3)
C24 C23 C22 108.2(4)
C24 C23 Ru1 70.0(3)
C22 C23 Ru1 73.2(3)
C24 C23 H23A 125.9
C22 C23 H23A 125.9
Ru1 C23 H23A 122.5
C23 C24 C25 108.8(4)
C23 C24 Ru1 71.9(3)
C25 C24 Ru1 71.5(3)
C23 C24 H24A 125.6
C25 C24 H24A 125.6
Ru1 C24 H24A 122.7
C24 C25 C21 107.9(4)
C24 C25 Ru1 70.2(3)
C21 C25 Ru1 73.0(3)
C24 C25 H25A 126.0
C21 C25 H25A 126.0
Ru1 C25 H25A 122.4
C27 C26 C30 107.6(4)
C27 C26 C31 126.3(4)
C30 C26 C31 125.3(4)
C27 C26 Ru2 70.8(3)
C30 C26 Ru2 68.8(3)
C31 C26 Ru2 133.7(3)
C28 C27 C26 108.0(4)
C28 C27 C34 125.8(4)
C26 C27 C34 125.0(4)
C28 C27 Ru2 69.3(3)
C26 C27 Ru2 71.6(3)
C34 C27 Ru2 134.4(3)
C29 C28 C27 108.6(4)
C29 C28 Ru2 71.0(3)
C27 C28 Ru2 72.8(3)
C29 C28 H28A 125.7
C27 C28 H28A 125.7
Ru2 C28 H28A 122.2
C28 C29 C30 107.9(5)
C28 C29 Ru2 71.0(3)
C30 C29 Ru2 70.6(3)
C28 C29 H29A 126.1
C30 C29 H29A 126.1
Ru2 C29 H29A 124.0
C26 C30 C29 107.8(4)
C26 C30 Ru2 73.1(3)
C29 C30 Ru2 70.7(3)
C26 C30 H30A 126.1
C29 C30 H30A 126.1
Ru2 C30 H30A 121.8
C21 C31 C26 108.2(4)
C21 C31 C32 112.3(4)
C26 C31 C32 113.7(4)
C21 C31 C33 106.9(4)
C26 C31 C33 106.8(4)
C32 C31 C33 108.5(4)
C31 C32 H32A 109.5
C31 C32 H32B 109.5
H32A C32 H32B 109.5
C31 C32 H32C 109.5
H32A C32 H32C 109.5
H32B C32 H32C 109.5
C31 C33 H33A 109.5
C31 C33 H33B 109.5
H33A C33 H33B 109.5
C31 C33 H33C 109.5
H33A C33 H33C 109.5
H33B C33 H33C 109.5
C22 C34 C27 108.4(4)
C22 C34 C35 113.7(4)
C27 C34 C35 112.4(4)
C22 C34 C36 106.1(4)
C27 C34 C36 106.5(4)
C35 C34 C36 109.2(4)
C34 C35 H35A 109.5
C34 C35 H35B 109.5
H35A C35 H35B 109.5
C34 C35 H35C 109.5
H35A C35 H35C 109.5
H35B C35 H35C 109.5
C34 C36 H36A 109.5
C34 C36 H36B 109.5
H36A C36 H36B 109.5
C34 C36 H36C 109.5
H36A C36 H36C 109.5
H36B C36 H36C 109.5
C64 Ru3 C65 38.68(19)
C64 Ru3 C63 38.30(19)
C65 Ru3 C63 64.37(18)
C64 Ru3 C44 101.8(2)
C65 Ru3 C44 124.7(2)
C63 Ru3 C44 111.8(2)
C64 Ru3 C45 106.2(2)
C65 Ru3 C45 105.2(2)
C63 Ru3 C45 136.3(2)
C44 Ru3 C45 36.8(2)
C64 Ru3 C46 131.3(2)
C65 Ru3 C46 107.3(2)
C63 Ru3 C46 169.6(2)
C44 Ru3 C46 66.9(2)
C45 Ru3 C46 37.2(2)
C64 Ru3 C43 121.3(2)
C65 Ru3 C43 157.6(2)
C63 Ru3 C43 106.1(2)
C44 Ru3 C43 37.3(2)
C45 Ru3 C43 66.8(2)
C46 Ru3 C43 79.3(2)
C64 Ru3 C61 64.0(2)
C65 Ru3 C61 38.44(18)
C63 Ru3 C61 63.52(18)
C44 Ru3 C61 163.1(2)
C45 Ru3 C61 134.8(2)
C46 Ru3 C61 114.5(2)
C43 Ru3 C61 157.7(2)
C64 Ru3 C42 155.2(2)
C65 Ru3 C42 164.7(2)
C63 Ru3 C42 123.0(2)
C44 Ru3 C42 67.2(2)
C45 Ru3 C42 78.8(2)
C46 Ru3 C42 66.6(2)
C43 Ru3 C42 37.5(2)
C61 Ru3 C42 129.5(2)
C64 Ru3 C62 63.65(19)
C65 Ru3 C62 63.71(18)
C63 Ru3 C62 37.96(18)
C44 Ru3 C62 146.52(19)
C45 Ru3 C62 168.5(2)
C46 Ru3 C62 145.8(2)
C43 Ru3 C62 122.3(2)
C61 Ru3 C62 37.39(16)
C42 Ru3 C62 112.7(2)
C64 Ru3 C41 166.8(2)
C65 Ru3 C41 130.6(2)
C63 Ru3 C41 153.5(2)
C44 Ru3 C41 78.9(2)
C45 Ru3 C41 66.4(2)
C46 Ru3 C41 36.7(2)
C43 Ru3 C41 67.1(2)
C61 Ru3 C41 112.6(2)
C42 Ru3 C41 37.0(2)
C62 Ru3 C41 122.4(2)
C69 Ru4 C68 38.51(19)
C69 Ru4 C70 38.25(19)
C68 Ru4 C70 63.97(18)
C69 Ru4 C51 102.5(2)
C68 Ru4 C51 122.7(2)
C70 Ru4 C51 115.4(2)
C69 Ru4 C50 110.3(2)
C68 Ru4 C50 105.3(2)
C70 Ru4 C50 142.4(2)
C51 Ru4 C50 37.4(3)
C69 Ru4 C52 118.1(2)
C68 Ru4 C52 153.4(2)
C70 Ru4 C52 105.9(2)
C51 Ru4 C52 36.6(3)
C50 Ru4 C52 66.8(3)
C69 Ru4 C49 137.2(2)
C68 Ru4 C49 110.6(2)
C70 Ru4 C49 174.6(2)
C51 Ru4 C49 66.8(2)
C50 Ru4 C49 36.9(2)
C52 Ru4 C49 78.9(2)
C69 Ru4 C47 149.4(2)
C68 Ru4 C47 169.7(2)
C70 Ru4 C47 118.5(2)
C51 Ru4 C47 66.3(2)
C50 Ru4 C47 78.8(2)
C52 Ru4 C47 36.9(2)
C49 Ru4 C47 66.8(2)
C69 Ru4 C66 63.47(19)
C68 Ru4 C66 63.24(18)
C70 Ru4 C66 37.80(18)
C51 Ru4 C66 151.0(2)
C50 Ru4 C66 168.0(2)
C52 Ru4 C66 125.0(2)
C49 Ru4 C66 141.1(2)
C47 Ru4 C66 111.9(2)
C69 Ru4 C67 63.58(18)
C68 Ru4 C67 37.88(17)
C70 Ru4 C67 63.16(18)
C51 Ru4 C67 160.4(2)
C50 Ru4 C67 131.2(2)
C52 Ru4 C67 161.5(2)
C49 Ru4 C67 112.9(2)
C47 Ru4 C67 132.8(2)
C66 Ru4 C67 37.31(16)
C69 Ru4 C48 173.7(2)
C68 Ru4 C48 136.0(2)
C70 Ru4 C48 147.1(2)
C51 Ru4 C48 78.1(2)
C50 Ru4 C48 66.4(2)
C52 Ru4 C48 66.1(2)
C49 Ru4 C48 37.1(2)
C47 Ru4 C48 36.6(2)
C66 Ru4 C48 118.77(19)
C67 Ru4 C48 114.13(19)
C46 C41 C42 119.9(6)
C46 C41 Ru3 70.6(3)
C42 C41 Ru3 71.3(3)
C46 C41 H41A 120.1
C42 C41 H41A 120.1
Ru3 C41 H41A 130.7
C41 C42 C43 119.7(6)
C41 C42 Ru3 71.8(3)
C43 C42 Ru3 70.6(3)
C41 C42 H42A 120.2
C43 C42 H42A 120.2
Ru3 C42 H42A 129.9
C44 C43 C42 118.9(5)
C44 C43 Ru3 70.2(3)
C42 C43 Ru3 71.9(3)
C44 C43 H43A 120.6
C42 C43 H43A 120.6
Ru3 C43 H43A 129.7
C45 C44 C43 121.1(5)
C45 C44 Ru3 72.4(3)
C43 C44 Ru3 72.5(3)
C45 C44 H44A 119.5
C43 C44 H44A 119.5
Ru3 C44 H44A 127.8
C44 C45 C46 120.3(6)
C44 C45 Ru3 70.8(3)
C46 C45 Ru3 71.7(3)
C44 C45 H45A 119.8
C46 C45 H45A 119.8
Ru3 C45 H45A 130.2
C41 C46 C45 120.1(6)
C41 C46 Ru3 72.7(3)
C45 C46 Ru3 71.1(3)
C41 C46 H46A 119.9
C45 C46 H46A 119.9
Ru3 C46 H46A 128.5
C48 C47 C52 119.5(6)
C48 C47 Ru4 72.1(3)
C52 C47 Ru4 70.9(3)
C48 C47 H47A 120.2
C52 C47 H47A 120.2
Ru4 C47 H47A 129.1
C47 C48 C49 120.5(5)
C47 C48 Ru4 71.3(3)
C49 C48 Ru4 70.9(3)
C47 C48 H48A 119.7
C49 C48 H48A 119.7
Ru4 C48 H48A 130.8
C50 C49 C48 119.1(6)
C50 C49 Ru4 71.0(3)
C48 C49 Ru4 72.0(3)
C50 C49 H49A 120.4
C48 C49 H49A 120.4
Ru4 C49 H49A 128.8
C49 C50 C51 119.9(6)
C49 C50 Ru4 72.1(3)
C51 C50 Ru4 71.1(4)
C49 C50 H50A 120.1
C51 C50 H50A 120.1
Ru4 C50 H50A 129.0
C52 C51 C50 120.5(6)
C52 C51 Ru4 72.1(4)
C50 C51 Ru4 71.5(3)
C52 C51 H51A 119.7
C50 C51 H51A 119.7
Ru4 C51 H51A 129.1
C51 C52 C47 120.4(6)
C51 C52 Ru4 71.3(3)
C47 C52 Ru4 72.2(3)
C51 C52 H52A 119.8
C47 C52 H52A 119.8
Ru4 C52 H52A 129.0
C62 C61 C65 107.7(4)
C62 C61 C71 126.2(4)
C65 C61 C71 125.1(4)
C62 C61 Ru3 71.5(3)
C65 C61 Ru3 68.5(3)
C71 C61 Ru3 134.2(3)
C61 C62 C63 108.1(4)
C61 C62 C74 125.7(4)
C63 C62 C74 125.4(4)
C61 C62 Ru3 71.1(3)
C63 C62 Ru3 69.0(3)
C74 C62 Ru3 133.4(3)
C64 C63 C62 108.1(4)
C64 C63 Ru3 69.8(3)
C62 C63 Ru3 73.0(3)
C64 C63 H63A 126.0
C62 C63 H63A 126.0
Ru3 C63 H63A 122.9
C63 C64 C65 108.6(5)
C63 C64 Ru3 71.9(3)
C65 C64 Ru3 71.2(3)
C63 C64 H64A 125.7
C65 C64 H64A 125.7
Ru3 C64 H64A 122.8
C64 C65 C61 107.6(4)
C64 C65 Ru3 70.1(3)
C61 C65 Ru3 73.0(3)
C64 C65 H65A 126.2
C61 C65 H65A 126.2
Ru3 C65 H65A 122.3
C67 C66 C70 108.0(4)
C67 C66 C71 125.7(4)
C70 C66 C71 125.2(4)
C67 C66 Ru4 71.5(3)
C70 C66 Ru4 69.2(3)
C71 C66 Ru4 133.8(3)
C66 C67 C68 107.6(4)
C66 C67 C74 125.9(4)
C68 C67 C74 125.7(4)
C66 C67 Ru4 71.2(3)
C68 C67 Ru4 68.6(3)
C74 C67 Ru4 133.2(3)
C69 C68 C67 108.3(4)
C69 C68 Ru4 70.6(3)
C67 C68 Ru4 73.5(3)
C69 C68 H68B 125.8
C67 C68 H68B 125.8
Ru4 C68 H68B 121.8
C70 C69 C68 107.7(4)
C70 C69 Ru4 71.5(3)
C68 C69 Ru4 70.9(3)
C70 C69 H69B 126.1
C68 C69 H69B 126.1
Ru4 C69 H69B 123.1
C69 C70 C66 108.2(4)
C69 C70 Ru4 70.2(3)
C66 C70 Ru4 73.0(3)
C69 C70 H70B 125.9
C66 C70 H70B 125.9
Ru4 C70 H70B 122.6
C61 C71 C66 108.0(4)
C61 C71 C72 112.3(4)
C66 C71 C72 112.7(4)
C61 C71 C73 106.6(4)
C66 C71 C73 107.1(4)
C72 C71 C73 109.8(4)
C71 C72 H72A 109.5
C71 C72 H72B 109.5
H72A C72 H72B 109.5
C71 C72 H72C 109.5
H72A C72 H72C 109.5
H72B C72 H72C 109.5
C71 C73 H73A 109.5
C71 C73 H73B 109.5
H73A C73 H73B 109.5
C71 C73 H73C 109.5
H73A C73 H73C 109.5
H73B C73 H73C 109.5
C67 C74 C62 108.4(4)
C67 C74 C75 112.9(4)
C62 C74 C75 113.0(4)
C67 C74 C76 106.3(4)
C62 C74 C76 106.4(4)
C75 C74 C76 109.4(4)
C74 C75 H75A 109.5
C74 C75 H75B 109.5
H75A C75 H75B 109.5
C74 C75 H75C 109.5
H75A C75 H75C 109.5
H75B C75 H75C 109.5
C74 C76 H76A 109.5
C74 C76 H76B 109.5
H76A C76 H76B 109.5
C74 C76 H76C 109.5
H76A C76 H76C 109.5
H76B C76 H76C 109.5
O3 S1 O1 116.0(3)
O3 S1 O2 115.1(2)
O1 S1 O2 113.5(3)
O3 S1 C13 104.1(3)
O1 S1 C13 103.0(3)
O2 S1 C13 102.9(2)
F1 C13 F2 107.5(5)
F1 C13 F3 107.1(5)
F2 C13 F3 107.7(5)
F1 C13 S1 111.2(4)
F2 C13 S1 111.7(4)
F3 C13 S1 111.4(4)
O4 S2 O6 115.5(3)
O4 S2 O5 116.9(3)
O6 S2 O5 113.7(3)
O4 S2 C14 102.6(3)
O6 S2 C14 103.3(3)
O5 S2 C14 101.9(3)
F6 C14 F5 108.2(5)
F6 C14 F4 106.1(5)
F5 C14 F4 108.1(5)
F6 C14 S2 112.2(4)
F5 C14 S2 111.6(4)
F4 C14 S2 110.3(4)
O7 S3 O9 117.0(3)
O7 S3 O8 113.2(3)
O9 S3 O8 114.0(3)
O7 S3 C53 104.8(3)
O9 S3 C53 104.5(3)
O8 S3 C53 101.0(4)
F7 C53 F9 110.5(7)
F7 C53 F8 103.6(6)
F9 C53 F8 104.9(6)
F7 C53 S3 114.3(5)
F9 C53 S3 113.4(5)
F8 C53 S3 109.2(6)
O12 S4 O11 114.6(3)
O12 S4 O10 115.1(2)
O11 S4 O10 115.5(3)
O12 S4 C54 103.8(3)
O11 S4 C54 102.0(3)
O10 S4 C54 103.3(2)
F12 C54 F10 107.0(4)
F12 C54 F11 107.0(5)
F10 C54 F11 107.1(4)
F12 C54 S4 110.8(4)
F10 C54 S4 112.4(4)
F11 C54 S4 112.2(4)
C55 N2 C59 117.0(6)
N2 C55 C56 125.0(6)
N2 C55 H55A 117.5
C56 C55 H55A 117.5
C57 C56 C55 116.9(6)
C57 C56 H56A 121.6
C55 C56 H56A 121.6
C56 C57 C58 119.7(6)
C56 C57 H57A 120.1
C58 C57 H57A 120.1
C57 C58 C59 118.3(6)
C57 C58 H58A 120.9
C59 C58 H58A 120.9
N2 C59 C58 123.1(6)
N2 C59 H59A 118.5
C58 C59 H59A 118.5
C15 N1 C19 117.1(5)
N1 C15 C16 122.8(6)
N1 C15 H15A 118.6
C16 C15 H15A 118.6
C17 C16 C15 119.2(6)
C17 C16 H16A 120.4
C15 C16 H16A 120.4
C18 C17 C16 118.6(6)
C18 C17 H17A 120.7
C16 C17 H17A 120.7
C17 C18 C19 118.9(6)
C17 C18 H18A 120.5
C19 C18 H18A 120.5
N1 C19 C18 123.3(6)
N1 C19 H19A 118.3
C18 C19 H19A 118.3
H13B O13 H13A 119.9

loop_
_geom_bond_atom_site_label_1
_geom_bond_atom_site_label_2
_geom_bond_distance
Ru1 C24 2.147(5)
Ru1 C25 2.163(5)
Ru1 C4 2.169(5)
Ru1 C23 2.171(5)
Ru1 C5 2.188(5)
Ru1 C3 2.191(5)
Ru1 C6 2.215(5)
Ru1 C2 2.217(6)
Ru1 C21 2.221(5)
Ru1 C22 2.233(5)
Ru1 C1 2.239(6)
C1 C6 1.398(8)
C1 C2 1.406(9)
C1 H1A 0.9500
Ru2 C30 2.165(5)
Ru2 C28 2.166(5)
Ru2 C29 2.167(5)
Ru2 C11 2.195(5)
Ru2 C12 2.197(5)
Ru2 C10 2.204(5)
Ru2 C27 2.211(5)
Ru2 C7 2.214(5)
Ru2 C9 2.218(5)
Ru2 C26 2.222(5)
Ru2 C8 2.228(5)
C2 C3 1.408(9)
C2 H2A 0.9500
C3 C4 1.420(9)
C3 H3A 0.9500
C4 C5 1.390(8)
C4 H4A 0.9500
C5 C6 1.404(8)
C5 H5A 0.9500
C6 H6A 0.9500
C7 C8 1.399(8)
C7 C12 1.402(8)
C7 H7A 0.9500
C8 C9 1.412(8)
C8 H8A 0.9500
C9 C10 1.407(8)
C9 H9A 0.9500
C10 C11 1.411(8)
C10 H10A 0.9500
C11 C12 1.402(8)
C11 H11A 0.9500
C12 H12A 0.9500
C21 C22 1.427(6)
C21 C25 1.442(7)
C21 C31 1.509(6)
C22 C23 1.445(7)
C22 C34 1.506(7)
C23 C24 1.410(7)
C23 H23A 0.9500
C24 C25 1.413(7)
C24 H24A 0.9500
C25 H25A 0.9500
C26 C27 1.428(7)
C26 C30 1.431(7)
C26 C31 1.514(7)
C27 C28 1.423(7)
C27 C34 1.525(7)
C28 C29 1.412(7)
C28 H28A 0.9500
C29 C30 1.434(7)
C29 H29A 0.9500
C30 H30A 0.9500
C31 C32 1.533(7)
C31 C33 1.549(7)
C32 H32A 0.9800
C32 H32B 0.9800
C32 H32C 0.9800
C33 H33A 0.9800
C33 H33B 0.9800
C33 H33C 0.9800
C34 C35 1.533(7)
C34 C36 1.542(7)
C35 H35A 0.9800
C35 H35B 0.9800
C35 H35C 0.9800
C36 H36A 0.9800
C36 H36B 0.9800
C36 H36C 0.9800
Ru3 C64 2.140(5)
Ru3 C65 2.155(5)
Ru3 C63 2.169(5)
Ru3 C44 2.173(5)
Ru3 C45 2.192(5)
Ru3 C46 2.199(6)
Ru3 C43 2.202(5)
Ru3 C61 2.215(5)
Ru3 C42 2.219(6)
Ru3 C62 2.221(5)
Ru3 C41 2.226(6)
Ru4 C69 2.162(5)
Ru4 C68 2.167(5)
Ru4 C70 2.179(5)
Ru4 C51 2.196(6)
Ru4 C50 2.202(6)
Ru4 C52 2.206(6)
Ru4 C49 2.217(6)
Ru4 C47 2.222(6)
Ru4 C66 2.228(5)
Ru4 C67 2.231(5)
Ru4 C48 2.232(5)
C41 C46 1.395(9)
C41 C42 1.409(9)
C41 H41A 0.9500
C42 C43 1.422(9)
C42 H42A 0.9500
C43 C44 1.400(9)
C43 H43A 0.9500
C44 C45 1.379(9)
C44 H44A 0.9500
C45 C46 1.399(9)
C45 H45A 0.9500
C46 H46A 0.9500
C47 C48 1.399(8)
C47 C52 1.401(9)
C47 H47A 0.9500
C48 C49 1.416(8)
C48 H48A 0.9500
C49 C50 1.398(9)
C49 H49A 0.9500
C50 C51 1.411(10)
C50 H50A 0.9500
C51 C52 1.383(10)
C51 H51A 0.9500
C52 H52A 0.9500
C61 C62 1.422(6)
C61 C65 1.440(7)
C61 C71 1.518(7)
C62 C63 1.429(7)
C62 C74 1.515(7)
C63 C64 1.414(7)
C63 H63A 0.9500
C64 C65 1.423(7)
C64 H64A 0.9500
C65 H65A 0.9500
C66 C67 1.426(6)
C66 C70 1.428(7)
C66 C71 1.519(7)
C67 C68 1.429(7)
C67 C74 1.515(7)
C68 C69 1.427(7)
C68 H68B 0.9500
C69 C70 1.422(7)
C69 H69B 0.9500
C70 H70B 0.9500
C71 C72 1.531(7)
C71 C73 1.538(7)
C72 H72A 0.9800
C72 H72B 0.9800
C72 H72C 0.9800
C73 H73A 0.9800
C73 H73B 0.9800
C73 H73C 0.9800
C74 C75 1.539(7)
C74 C76 1.543(7)
C75 H75A 0.9800
C75 H75B 0.9800
C75 H75C 0.9800
C76 H76A 0.9800
C76 H76B 0.9800
C76 H76C 0.9800
S1 O3 1.423(4)
S1 O1 1.439(4)
S1 O2 1.440(4)
S1 C13 1.827(6)
C13 F1 1.325(7)
C13 F2 1.325(6)
C13 F3 1.327(7)
S2 O4 1.428(5)
S2 O6 1.433(4)
S2 O5 1.441(4)
S2 C14 1.820(6)
C14 F6 1.325(7)
C14 F5 1.326(7)
C14 F4 1.353(7)
S3 O7 1.423(5)
S3 O9 1.433(4)
S3 O8 1.449(5)
S3 C53 1.792(7)
C53 F7 1.287(9)
C53 F9 1.318(7)
C53 F8 1.371(10)
S4 O12 1.431(4)
S4 O11 1.435(4)
S4 O10 1.436(4)
S4 C54 1.825(6)
C54 F12 1.326(6)
C54 F10 1.329(6)
C54 F11 1.333(6)
N2 C55 1.323(8)
N2 C59 1.325(8)
C55 C56 1.382(9)
C55 H55A 0.9500
C56 C57 1.374(9)
C56 H56A 0.9500
C57 C58 1.378(9)
C57 H57A 0.9500
C58 C59 1.389(9)
C58 H58A 0.9500
C59 H59A 0.9500
N1 C15 1.326(8)
N1 C19 1.334(8)
C15 C16 1.371(9)
C15 H15A 0.9500
C16 C17 1.370(9)
C16 H16A 0.9500
C17 C18 1.357(9)
C17 H17A 0.9500
C18 C19 1.369(9)
C18 H18A 0.9500
C19 H19A 0.9500
O13 H13B 0.8499
O13 H13A 0.8501

loop_
_geom_hbond_atom_site_label_D
_geom_hbond_atom_site_label_H
_geom_hbond_atom_site_label_A
_geom_hbond_distance_DH
_geom_hbond_distance_HA
_geom_hbond_distance_DA
_geom_hbond_angle_DHA
O13 H13A O1 0.85 2.09 2.941(6) 179.8
O13 H13B N1 0.85 2.11 2.960(6) 179.8

loop_
_geom_torsion_atom_site_label_1
_geom_torsion_atom_site_label_2
_geom_torsion_atom_site_label_3
_geom_torsion_atom_site_label_4
_geom_torsion
C24 Ru1 C1 C6 24.8(12)
C25 Ru1 C1 C6 59.1(4)
C4 Ru1 C1 C6 -66.4(4)
C23 Ru1 C1 C6 177.6(4)
C5 Ru1 C1 C6 -29.4(3)
C3 Ru1 C1 C6 -104.2(4)
C2 Ru1 C1 C6 -133.8(5)
C21 Ru1 C1 C6 99.5(3)
C22 Ru1 C1 C6 141.1(3)
C24 Ru1 C1 C2 158.6(10)
C25 Ru1 C1 C2 -167.1(3)
C4 Ru1 C1 C2 67.4(4)
C23 Ru1 C1 C2 -48.6(6)
C5 Ru1 C1 C2 104.4(4)
C3 Ru1 C1 C2 29.6(3)
C6 Ru1 C1 C2 133.8(5)
C21 Ru1 C1 C2 -126.7(3)
C22 Ru1 C1 C2 -85.1(4)
C6 C1 C2 C3 -1.8(8)
Ru1 C1 C2 C3 -54.2(5)
C6 C1 C2 Ru1 52.3(5)
C24 Ru1 C2 C1 -171.5(4)
C25 Ru1 C2 C1 45.8(10)
C4 Ru1 C2 C1 -101.5(4)
C23 Ru1 C2 C1 155.4(3)
C5 Ru1 C2 C1 -64.6(4)
C3 Ru1 C2 C1 -131.6(5)
C6 Ru1 C2 C1 -27.9(3)
C21 Ru1 C2 C1 75.1(4)
C22 Ru1 C2 C1 113.6(3)
C24 Ru1 C2 C3 -39.9(6)
C25 Ru1 C2 C3 177.4(8)
C4 Ru1 C2 C3 30.1(3)
C23 Ru1 C2 C3 -73.0(4)
C5 Ru1 C2 C3 67.0(4)
C6 Ru1 C2 C3 103.7(4)
C21 Ru1 C2 C3 -153.3(3)
C22 Ru1 C2 C3 -114.9(3)
C1 Ru1 C2 C3 131.6(5)
C1 C2 C3 C4 1.0(8)
Ru1 C2 C3 C4 -54.2(4)
C1 C2 C3 Ru1 55.2(5)
C24 Ru1 C3 C2 160.3(3)
C25 Ru1 C3 C2 -178.6(4)
C4 Ru1 C3 C2 -131.2(5)
C23 Ru1 C3 C2 122.0(3)
C5 Ru1 C3 C2 -102.1(4)
C6 Ru1 C3 C2 -65.2(4)
C21 Ru1 C3 C2 66.8(7)
C22 Ru1 C3 C2 84.3(4)
C1 Ru1 C3 C2 -29.2(3)
C24 Ru1 C3 C4 -68.5(4)
C25 Ru1 C3 C4 -47.4(6)
C23 Ru1 C3 C4 -106.8(3)
C5 Ru1 C3 C4 29.1(3)
C6 Ru1 C3 C4 66.0(4)
C2 Ru1 C3 C4 131.2(5)
C21 Ru1 C3 C4 -162.0(5)
C22 Ru1 C3 C4 -144.5(3)
C1 Ru1 C3 C4 102.0(4)
C2 C3 C4 C5 -0.1(8)
Ru1 C3 C4 C5 -55.3(5)
C2 C3 C4 Ru1 55.2(5)
C24 Ru1 C4 C5 -103.4(4)
C25 Ru1 C4 C5 -69.1(4)
C23 Ru1 C4 C5 -141.7(3)
C3 Ru1 C4 C5 132.0(5)
C6 Ru1 C4 C5 29.3(3)
C2 Ru1 C4 C5 102.4(4)
C21 Ru1 C4 C5 -69.3(7)
C22 Ru1 C4 C5 -161.5(4)
C1 Ru1 C4 C5 65.7(4)
C24 Ru1 C4 C3 124.6(4)
C25 Ru1 C4 C3 158.9(3)
C23 Ru1 C4 C3 86.3(4)
C5 Ru1 C4 C3 -132.0(5)
C6 Ru1 C4 C3 -102.6(4)
C2 Ru1 C4 C3 -29.5(3)
C21 Ru1 C4 C3 158.7(6)
C22 Ru1 C4 C3 66.5(5)
C1 Ru1 C4 C3 -66.3(4)
C3 C4 C5 C6 0.1(8)
Ru1 C4 C5 C6 -55.1(5)
C3 C4 C5 Ru1 55.2(5)
C24 Ru1 C5 C4 86.2(4)
C25 Ru1 C5 C4 126.0(3)
C23 Ru1 C5 C4 58.5(5)
C3 Ru1 C5 C4 -29.6(4)
C6 Ru1 C5 C4 -131.8(5)
C2 Ru1 C5 C4 -66.7(4)
C21 Ru1 C5 C4 156.0(3)
C22 Ru1 C5 C4 121.9(9)
C1 Ru1 C5 C4 -102.8(4)
C24 Ru1 C5 C6 -142.0(3)
C25 Ru1 C5 C6 -102.2(3)
C4 Ru1 C5 C6 131.8(5)
C23 Ru1 C5 C6 -169.7(3)
C3 Ru1 C5 C6 102.1(4)
C2 Ru1 C5 C6 65.1(4)
C21 Ru1 C5 C6 -72.2(4)
C22 Ru1 C5 C6 -106.4(10)
C1 Ru1 C5 C6 29.0(3)
C2 C1 C6 C5 1.7(8)
Ru1 C1 C6 C5 54.1(5)
C2 C1 C6 Ru1 -52.3(5)
C4 C5 C6 C1 -0.9(8)
Ru1 C5 C6 C1 -55.1(5)
C4 C5 C6 Ru1 54.3(5)
C24 Ru1 C6 C1 -173.9(3)
C25 Ru1 C6 C1 -138.6(3)
C4 Ru1 C6 C1 102.5(4)
C23 Ru1 C6 C1 -172.0(13)
C5 Ru1 C6 C1 131.8(5)
C3 Ru1 C6 C1 64.8(4)
C2 Ru1 C6 C1 28.1(3)
C21 Ru1 C6 C1 -97.5(4)
C22 Ru1 C6 C1 -67.5(5)
C24 Ru1 C6 C5 54.3(4)
C25 Ru1 C6 C5 89.5(4)
C4 Ru1 C6 C5 -29.3(3)
C23 Ru1 C6 C5 56.2(15)
C3 Ru1 C6 C5 -67.0(4)
C2 Ru1 C6 C5 -103.8(4)
C21 Ru1 C6 C5 130.6(3)
C22 Ru1 C6 C5 160.6(3)
C1 Ru1 C6 C5 -131.8(5)
C30 Ru2 C7 C8 156.0(3)
C28 Ru2 C7 C8 53.2(9)
C29 Ru2 C7 C8 -173.9(4)
C11 Ru2 C7 C8 -102.8(4)
C12 Ru2 C7 C8 -132.5(5)
C10 Ru2 C7 C8 -65.5(4)
C27 Ru2 C7 C8 77.2(4)
C9 Ru2 C7 C8 -28.6(3)
C26 Ru2 C7 C8 115.2(3)
C30 Ru2 C7 C12 -71.5(4)
C28 Ru2 C7 C12 -174.3(7)
C29 Ru2 C7 C12 -41.5(6)
C11 Ru2 C7 C12 29.7(3)
C10 Ru2 C7 C12 66.9(3)
C27 Ru2 C7 C12 -150.4(3)
C9 Ru2 C7 C12 103.9(4)
C26 Ru2 C7 C12 -112.3(3)
C8 Ru2 C7 C12 132.5(5)
C12 C7 C8 C9 -0.7(8)
Ru2 C7 C8 C9 53.2(5)
C12 C7 C8 Ru2 -53.9(5)
C30 Ru2 C8 C7 -46.7(6)
C28 Ru2 C8 C7 -163.2(3)
C29 Ru2 C8 C7 166.2(10)
C11 Ru2 C8 C7 66.0(4)
C12 Ru2 C8 C7 29.0(3)
C10 Ru2 C8 C7 103.2(4)
C27 Ru2 C8 C7 -123.7(3)
C9 Ru2 C8 C7 133.1(5)
C26 Ru2 C8 C7 -82.2(4)
C30 Ru2 C8 C9 -179.8(4)
C28 Ru2 C8 C9 63.7(4)
C29 Ru2 C8 C9 33.1(12)
C11 Ru2 C8 C9 -67.1(3)
C12 Ru2 C8 C9 -104.1(4)
C10 Ru2 C8 C9 -29.9(3)
C27 Ru2 C8 C9 103.1(3)
C7 Ru2 C8 C9 -133.1(5)
C26 Ru2 C8 C9 144.7(3)
C7 C8 C9 C10 1.7(8)
Ru2 C8 C9 C10 55.0(5)
C7 C8 C9 Ru2 -53.2(5)
C30 Ru2 C9 C10 48.8(15)
C28 Ru2 C9 C10 94.0(3)
C29 Ru2 C9 C10 57.7(4)
C11 Ru2 C9 C10 -29.0(3)
C12 Ru2 C9 C10 -65.8(3)
C27 Ru2 C9 C10 134.8(3)
C7 Ru2 C9 C10 -102.3(4)
C26 Ru2 C9 C10 165.9(3)
C8 Ru2 C9 C10 -130.7(5)
C30 Ru2 C9 C8 179(43)
C28 Ru2 C9 C8 -135.4(3)
C29 Ru2 C9 C8 -171.6(3)
C11 Ru2 C9 C8 101.7(4)
C12 Ru2 C9 C8 64.9(3)
C10 Ru2 C9 C8 130.7(5)
C27 Ru2 C9 C8 -94.5(3)
C7 Ru2 C9 C8 28.3(3)
C26 Ru2 C9 C8 -63.4(5)
C8 C9 C10 C11 -1.6(8)
Ru2 C9 C10 C11 53.9(5)
C8 C9 C10 Ru2 -55.4(4)
C30 Ru2 C10 C9 -170.9(3)
C28 Ru2 C10 C9 -99.5(3)
C29 Ru2 C10 C9 -139.6(3)
C11 Ru2 C10 C9 132.6(5)
C12 Ru2 C10 C9 103.3(4)
C27 Ru2 C10 C9 -69.4(4)
C7 Ru2 C10 C9 66.3(3)
C26 Ru2 C10 C9 -118.4(13)
C8 Ru2 C10 C9 29.9(3)
C30 Ru2 C10 C11 56.5(5)
C28 Ru2 C10 C11 127.9(3)
C29 Ru2 C10 C11 87.8(4)
C12 Ru2 C10 C11 -29.3(3)
C27 Ru2 C10 C11 158.0(3)
C7 Ru2 C10 C11 -66.3(3)
C9 Ru2 C10 C11 -132.6(5)
C26 Ru2 C10 C11 109.0(12)
C8 Ru2 C10 C11 -102.7(4)
C9 C10 C11 C12 0.4(8)
Ru2 C10 C11 C12 54.7(5)
C9 C10 C11 Ru2 -54.3(5)
C30 Ru2 C11 C12 85.6(3)
C28 Ru2 C11 C12 158.2(3)
C29 Ru2 C11 C12 125.3(3)
C10 Ru2 C11 C12 -131.8(5)
C27 Ru2 C11 C12 150.6(7)
C7 Ru2 C11 C12 -29.6(3)
C9 Ru2 C11 C12 -103.0(4)
C26 Ru2 C11 C12 62.7(5)
C8 Ru2 C11 C12 -66.0(3)
C30 Ru2 C11 C10 -142.7(3)
C28 Ru2 C11 C10 -70.0(4)
C29 Ru2 C11 C10 -103.0(4)
C12 Ru2 C11 C10 131.8(5)
C27 Ru2 C11 C10 -77.6(8)
C7 Ru2 C11 C10 102.2(4)
C9 Ru2 C11 C10 28.8(3)
C26 Ru2 C11 C10 -165.5(3)
C8 Ru2 C11 C10 65.7(4)
C8 C7 C12 C11 -0.5(8)
Ru2 C7 C12 C11 -55.1(5)
C8 C7 C12 Ru2 54.6(5)
C10 C11 C12 C7 0.7(8)
Ru2 C11 C12 C7 55.5(5)
C10 C11 C12 Ru2 -54.8(5)
C30 Ru2 C12 C7 122.5(3)
C28 Ru2 C12 C7 175.9(5)
C29 Ru2 C12 C7 160.2(3)
C11 Ru2 C12 C7 -131.3(5)
C10 Ru2 C12 C7 -101.8(4)
C27 Ru2 C12 C7 66.3(6)
C9 Ru2 C12 C7 -65.1(3)
C26 Ru2 C12 C7 84.9(4)
C8 Ru2 C12 C7 -28.7(3)
C30 Ru2 C12 C11 -106.2(3)
C28 Ru2 C12 C11 -52.8(7)
C29 Ru2 C12 C11 -68.6(4)
C10 Ru2 C12 C11 29.4(3)
C27 Ru2 C12 C11 -162.4(4)
C7 Ru2 C12 C11 131.3(5)
C9 Ru2 C12 C11 66.1(4)
C26 Ru2 C12 C11 -143.8(3)
C8 Ru2 C12 C11 102.6(4)
C24 Ru1 C21 C22 -80.3(3)
C25 Ru1 C21 C22 -118.3(4)
C4 Ru1 C21 C22 -118.1(6)
C23 Ru1 C21 C22 -37.5(3)
C5 Ru1 C21 C22 -169.3(3)
C3 Ru1 C21 C22 24.8(7)
C6 Ru1 C21 C22 151.4(3)
C2 Ru1 C21 C22 72.0(4)
C1 Ru1 C21 C22 111.2(3)
C24 Ru1 C21 C25 38.0(3)
C4 Ru1 C21 C25 0.2(7)
C23 Ru1 C21 C25 80.8(3)
C5 Ru1 C21 C25 -51.0(4)
C3 Ru1 C21 C25 143.1(6)
C6 Ru1 C21 C25 -90.3(3)
C2 Ru1 C21 C25 -169.7(3)
C22 Ru1 C21 C25 118.3(4)
C1 Ru1 C21 C25 -130.5(3)
C24 Ru1 C21 C31 157.2(5)
C25 Ru1 C21 C31 119.2(6)
C4 Ru1 C21 C31 119.4(7)
C23 Ru1 C21 C31 -160.0(5)
C5 Ru1 C21 C31 68.2(5)
C3 Ru1 C21 C31 -97.7(7)
C6 Ru1 C21 C31 28.9(5)
C2 Ru1 C21 C31 -50.5(5)
C22 Ru1 C21 C31 -122.5(6)
C1 Ru1 C21 C31 -11.3(5)
C25 C21 C22 C23 -0.3(6)
C31 C21 C22 C23 -170.5(4)
Ru1 C21 C22 C23 59.1(3)
C25 C21 C22 C34 168.7(4)
C31 C21 C22 C34 -1.4(8)
Ru1 C21 C22 C34 -131.9(5)
C25 C21 C22 Ru1 -59.4(3)
C31 C21 C22 Ru1 130.4(5)
C24 Ru1 C22 C21 80.5(3)
C25 Ru1 C22 C21 37.6(3)
C4 Ru1 C22 C21 148.7(4)
C23 Ru1 C22 C21 118.3(4)
C5 Ru1 C22 C21 42.1(11)
C3 Ru1 C22 C21 -169.4(3)
C6 Ru1 C22 C21 -48.6(5)
C2 Ru1 C22 C21 -128.9(3)
C1 Ru1 C22 C21 -88.8(3)
C24 Ru1 C22 C23 -37.8(3)
C25 Ru1 C22 C23 -80.7(3)
C4 Ru1 C22 C23 30.4(5)
C5 Ru1 C22 C23 -76.2(10)
C3 Ru1 C22 C23 72.3(4)
C6 Ru1 C22 C23 -166.9(3)
C2 Ru1 C22 C23 112.8(3)
C21 Ru1 C22 C23 -118.3(4)
C1 Ru1 C22 C23 152.9(3)
C24 Ru1 C22 C34 -157.2(5)
C25 Ru1 C22 C34 159.9(5)
C4 Ru1 C22 C34 -89.0(6)
C23 Ru1 C22 C34 -119.4(6)
C5 Ru1 C22 C34 164.3(8)
C3 Ru1 C22 C34 -47.1(5)
C6 Ru1 C22 C34 73.6(6)
C2 Ru1 C22 C34 -6.6(5)
C21 Ru1 C22 C34 122.3(6)
C1 Ru1 C22 C34 33.4(5)
C21 C22 C23 C24 1.1(6)
C34 C22 C23 C24 -168.0(4)
Ru1 C22 C23 C24 61.6(3)
C21 C22 C23 Ru1 -60.6(3)
C34 C22 C23 Ru1 130.3(5)
C25 Ru1 C23 C24 -37.5(3)
C4 Ru1 C23 C24 79.9(3)
C5 Ru1 C23 C24 46.0(4)
C3 Ru1 C23 C24 119.4(3)
C6 Ru1 C23 C24 -2.2(15)
C2 Ru1 C23 C24 156.2(3)
C21 Ru1 C23 C24 -80.5(3)
C22 Ru1 C23 C24 -117.2(4)
C1 Ru1 C23 C24 -172.1(4)
C24 Ru1 C23 C22 117.2(4)
C25 Ru1 C23 C22 79.6(3)
C4 Ru1 C23 C22 -163.0(3)
C5 Ru1 C23 C22 163.2(3)
C3 Ru1 C23 C22 -123.5(3)
C6 Ru1 C23 C22 114.9(13)
C2 Ru1 C23 C22 -86.6(3)
C21 Ru1 C23 C22 36.6(3)
C1 Ru1 C23 C22 -55.0(5)
C22 C23 C24 C25 -1.4(5)
Ru1 C23 C24 C25 62.3(3)
C22 C23 C24 Ru1 -63.7(3)
C25 Ru1 C24 C23 117.9(4)
C4 Ru1 C24 C23 -111.6(3)
C5 Ru1 C24 C23 -149.5(3)
C3 Ru1 C24 C23 -75.9(4)
C6 Ru1 C24 C23 179.6(3)
C2 Ru1 C24 C23 -49.3(6)
C21 Ru1 C24 C23 79.8(3)
C22 Ru1 C24 C23 37.9(3)
C1 Ru1 C24 C23 159.4(10)
C4 Ru1 C24 C25 130.5(3)
C23 Ru1 C24 C25 -117.9(4)
C5 Ru1 C24 C25 92.5(3)
C3 Ru1 C24 C25 166.2(3)
C6 Ru1 C24 C25 61.6(4)
C2 Ru1 C24 C25 -167.2(4)
C21 Ru1 C24 C25 -38.1(3)
C22 Ru1 C24 C25 -80.0(3)
C1 Ru1 C24 C25 41.5(12)
C23 C24 C25 C21 1.2(5)
Ru1 C24 C25 C21 63.7(3)
C23 C24 C25 Ru1 -62.5(3)
C22 C21 C25 C24 -0.5(6)
C31 C21 C25 C24 169.7(5)
Ru1 C21 C25 C24 -61.9(3)
C22 C21 C25 Ru1 61.4(4)
C31 C21 C25 Ru1 -128.4(5)
C4 Ru1 C25 C24 -63.1(4)
C23 Ru1 C25 C24 37.4(3)
C5 Ru1 C25 C24 -98.8(3)
C3 Ru1 C25 C24 -30.3(6)
C6 Ru1 C25 C24 -137.6(3)
C2 Ru1 C25 C24 153.5(8)
C21 Ru1 C25 C24 116.8(4)
C22 Ru1 C25 C24 80.2(3)
C1 Ru1 C25 C24 -170.3(3)
C24 Ru1 C25 C21 -116.8(4)
C4 Ru1 C25 C21 -179.9(3)
C23 Ru1 C25 C21 -79.5(3)
C5 Ru1 C25 C21 144.3(3)
C3 Ru1 C25 C21 -147.1(5)
C6 Ru1 C25 C21 105.6(3)
C2 Ru1 C25 C21 36.7(10)
C22 Ru1 C25 C21 -36.6(3)
C1 Ru1 C25 C21 72.8(4)
C30 Ru2 C26 C27 118.6(4)
C28 Ru2 C26 C27 37.3(3)
C29 Ru2 C26 C27 80.0(3)
C11 Ru2 C26 C27 154.7(3)
C12 Ru2 C26 C27 -167.2(3)
C10 Ru2 C26 C27 57.4(14)
C7 Ru2 C26 C27 -127.5(3)
C9 Ru2 C26 C27 -49.5(5)
C8 Ru2 C26 C27 -88.4(3)
C28 Ru2 C26 C30 -81.3(3)
C29 Ru2 C26 C30 -38.6(3)
C11 Ru2 C26 C30 36.1(5)
C12 Ru2 C26 C30 74.2(3)
C10 Ru2 C26 C30 -61.2(13)
C27 Ru2 C26 C30 -118.6(4)
C7 Ru2 C26 C30 113.9(3)
C9 Ru2 C26 C30 -168.1(4)
C8 Ru2 C26 C30 153.0(3)
C30 Ru2 C26 C31 -119.1(6)
C28 Ru2 C26 C31 159.6(5)
C29 Ru2 C26 C31 -157.7(5)
C11 Ru2 C26 C31 -83.0(6)
C12 Ru2 C26 C31 -44.9(5)
C10 Ru2 C26 C31 180(34)
C27 Ru2 C26 C31 122.3(6)
C7 Ru2 C26 C31 -5.2(5)
C9 Ru2 C26 C31 72.8(6)
C8 Ru2 C26 C31 33.9(5)
C30 C26 C27 C28 -0.8(6)
C31 C26 C27 C28 169.3(5)
Ru2 C26 C27 C28 -60.1(3)
C30 C26 C27 C34 -168.9(4)
C31 C26 C27 C34 1.1(8)
Ru2 C26 C27 C34 131.8(5)
C30 C26 C27 Ru2 59.2(3)
C31 C26 C27 Ru2 -130.7(5)
C30 Ru2 C27 C28 81.1(3)
C29 Ru2 C27 C28 37.7(3)
C11 Ru2 C27 C28 9.9(9)
C12 Ru2 C27 C28 145.3(4)
C10 Ru2 C27 C28 -50.8(4)
C7 Ru2 C27 C28 -169.9(3)
C9 Ru2 C27 C28 -89.8(3)
C26 Ru2 C27 C28 118.3(4)
C8 Ru2 C27 C28 -130.6(3)
C30 Ru2 C27 C26 -37.2(3)
C28 Ru2 C27 C26 -118.3(4)
C29 Ru2 C27 C26 -80.6(3)
C11 Ru2 C27 C26 -108.3(8)
C12 Ru2 C27 C26 27.1(6)
C10 Ru2 C27 C26 -169.1(3)
C7 Ru2 C27 C26 71.9(4)
C9 Ru2 C27 C26 152.0(3)
C8 Ru2 C27 C26 111.2(3)
C30 Ru2 C27 C34 -158.6(5)
C28 Ru2 C27 C34 120.3(6)
C29 Ru2 C27 C34 158.0(5)
C11 Ru2 C27 C34 130.3(7)
C12 Ru2 C27 C34 -94.3(6)
C10 Ru2 C27 C34 69.5(6)
C7 Ru2 C27 C34 -49.5(5)
C9 Ru2 C27 C34 30.6(5)
C26 Ru2 C27 C34 -121.4(6)
C8 Ru2 C27 C34 -10.2(5)
C26 C27 C28 C29 -0.8(6)
C34 C27 C28 C29 167.2(4)
Ru2 C27 C28 C29 -62.3(4)
C26 C27 C28 Ru2 61.5(3)
C34 C27 C28 Ru2 -130.5(5)
C30 Ru2 C28 C29 37.9(3)
C11 Ru2 C28 C29 -59.3(4)
C12 Ru2 C28 C29 -22.1(7)
C10 Ru2 C28 C29 -96.3(3)
C27 Ru2 C28 C29 117.5(4)
C7 Ru2 C28 C29 148.6(7)
C9 Ru2 C28 C29 -135.6(3)
C26 Ru2 C28 C29 80.5(3)
C8 Ru2 C28 C29 -170.8(3)
C30 Ru2 C28 C27 -79.5(3)
C29 Ru2 C28 C27 -117.5(4)
C11 Ru2 C28 C27 -176.8(3)
C12 Ru2 C28 C27 -139.5(5)
C10 Ru2 C28 C27 146.3(3)
C7 Ru2 C28 C27 31.2(9)
C9 Ru2 C28 C27 106.9(3)
C26 Ru2 C28 C27 -36.9(3)
C8 Ru2 C28 C27 71.8(4)
C27 C28 C29 C30 2.1(6)
Ru2 C28 C29 C30 -61.3(4)
C27 C28 C29 Ru2 63.4(4)
C30 Ru2 C29 C28 -117.7(4)
C11 Ru2 C29 C28 135.3(3)
C12 Ru2 C29 C28 170.6(3)
C10 Ru2 C29 C28 96.8(3)
C27 Ru2 C29 C28 -37.5(3)
C7 Ru2 C29 C28 -161.5(4)
C9 Ru2 C29 C28 64.3(4)
C26 Ru2 C29 C28 -79.7(3)
C8 Ru2 C29 C28 37.5(12)
C28 Ru2 C29 C30 117.7(4)
C11 Ru2 C29 C30 -107.0(3)
C12 Ru2 C29 C30 -71.7(4)
C10 Ru2 C29 C30 -145.5(3)
C27 Ru2 C29 C30 80.2(3)
C7 Ru2 C29 C30 -43.8(6)
C9 Ru2 C29 C30 -178.0(3)
C26 Ru2 C29 C30 38.0(3)
C8 Ru2 C29 C30 155.2(10)
C27 C26 C30 C29 2.1(6)
C31 C26 C30 C29 -168.1(4)
Ru2 C26 C30 C29 62.6(3)
C27 C26 C30 Ru2 -60.5(3)
C31 C26 C30 Ru2 129.3(5)
C28 C29 C30 C26 -2.6(6)
Ru2 C29 C30 C26 -64.2(3)
C28 C29 C30 Ru2 61.5(4)
C28 Ru2 C30 C26 79.1(3)
C29 Ru2 C30 C26 116.4(4)
C11 Ru2 C30 C26 -158.6(3)
C12 Ru2 C30 C26 -120.2(3)
C10 Ru2 C30 C26 168.6(3)
C27 Ru2 C30 C26 36.7(3)
C7 Ru2 C30 C26 -84.1(3)
C9 Ru2 C30 C26 126.8(13)
C8 Ru2 C30 C26 -53.9(5)
C28 Ru2 C30 C29 -37.3(3)
C11 Ru2 C30 C29 85.0(3)
C12 Ru2 C30 C29 123.4(3)
C10 Ru2 C30 C29 52.2(4)
C27 Ru2 C30 C29 -79.7(3)
C7 Ru2 C30 C29 159.4(3)
C9 Ru2 C30 C29 10.4(15)
C26 Ru2 C30 C29 -116.4(4)
C8 Ru2 C30 C29 -170.3(4)
C22 C21 C31 C26 0.4(7)
C25 C21 C31 C26 -168.0(4)
Ru1 C21 C31 C26 98.9(5)
C22 C21 C31 C32 -125.9(5)
C25 C21 C31 C32 65.7(6)
Ru1 C21 C31 C32 -27.4(6)
C22 C21 C31 C33 115.2(5)
C25 C21 C31 C33 -53.2(6)
Ru1 C21 C31 C33 -146.3(4)
C27 C26 C31 C21 -0.3(7)
C30 C26 C31 C21 168.1(5)
Ru2 C26 C31 C21 -98.2(5)
C27 C26 C31 C32 125.1(5)
C30 C26 C31 C32 -66.5(6)
Ru2 C26 C31 C32 27.2(6)
C27 C26 C31 C33 -115.1(5)
C30 C26 C31 C33 53.3(6)
Ru2 C26 C31 C33 146.9(4)
C21 C22 C34 C27 1.9(7)
C23 C22 C34 C27 169.0(4)
Ru1 C22 C34 C27 -96.7(5)
C21 C22 C34 C35 127.8(5)
C23 C22 C34 C35 -65.2(6)
Ru1 C22 C34 C35 29.1(6)
C21 C22 C34 C36 -112.2(5)
C23 C22 C34 C36 54.9(6)
Ru1 C22 C34 C36 149.2(4)
C28 C27 C34 C22 -167.8(5)
C26 C27 C34 C22 -1.8(6)
Ru2 C27 C34 C22 96.7(5)
C28 C27 C34 C35 65.6(6)
C26 C27 C34 C35 -128.3(5)
Ru2 C27 C34 C35 -29.9(6)
C28 C27 C34 C36 -54.0(6)
C26 C27 C34 C36 112.1(5)
Ru2 C27 C34 C36 -149.5(4)
C64 Ru3 C41 C46 28.5(11)
C65 Ru3 C41 C46 60.5(4)
C63 Ru3 C41 C46 176.8(4)
C44 Ru3 C41 C46 -66.0(4)
C45 Ru3 C41 C46 -29.6(3)
C43 Ru3 C41 C46 -103.2(4)
C61 Ru3 C41 C46 101.1(4)
C42 Ru3 C41 C46 -132.6(5)
C62 Ru3 C41 C46 142.1(3)
C64 Ru3 C41 C42 161.2(8)
C65 Ru3 C41 C42 -166.8(3)
C63 Ru3 C41 C42 -50.6(6)
C44 Ru3 C41 C42 66.6(4)
C45 Ru3 C41 C42 103.0(4)
C46 Ru3 C41 C42 132.6(5)
C43 Ru3 C41 C42 29.4(4)
C61 Ru3 C41 C42 -126.3(4)
C62 Ru3 C41 C42 -85.3(4)
C46 C41 C42 C43 -0.7(8)
Ru3 C41 C42 C43 -53.8(5)
C46 C41 C42 Ru3 53.2(5)
C64 Ru3 C42 C41 -169.8(5)
C65 Ru3 C42 C41 40.9(9)
C63 Ru3 C42 C41 155.8(3)
C44 Ru3 C42 C41 -102.3(4)
C45 Ru3 C42 C41 -65.6(4)
C46 Ru3 C42 C41 -28.7(3)
C43 Ru3 C42 C41 -132.0(5)
C61 Ru3 C42 C41 74.6(4)
C62 Ru3 C42 C41 114.1(3)
C64 Ru3 C42 C43 -37.9(7)
C65 Ru3 C42 C43 172.9(7)
C63 Ru3 C42 C43 -72.3(4)
C44 Ru3 C42 C43 29.7(3)
C45 Ru3 C42 C43 66.4(4)
C46 Ru3 C42 C43 103.3(4)
C61 Ru3 C42 C43 -153.5(3)
C62 Ru3 C42 C43 -113.9(3)
C41 Ru3 C42 C43 132.0(5)
C41 C42 C43 C44 0.4(8)
Ru3 C42 C43 C44 -54.0(5)
C41 C42 C43 Ru3 54.4(5)
C64 Ru3 C43 C44 -66.3(4)
C65 Ru3 C43 C44 -43.9(7)
C63 Ru3 C43 C44 -105.0(3)
C45 Ru3 C43 C44 29.0(3)
C46 Ru3 C43 C44 65.8(4)
C61 Ru3 C43 C44 -163.8(5)
C42 Ru3 C43 C44 131.2(5)
C62 Ru3 C43 C44 -143.0(3)
C41 Ru3 C43 C44 102.1(4)
C64 Ru3 C43 C42 162.5(3)
C65 Ru3 C43 C42 -175.0(5)
C63 Ru3 C43 C42 123.8(3)
C44 Ru3 C43 C42 -131.2(5)
C45 Ru3 C43 C42 -102.1(4)
C46 Ru3 C43 C42 -65.4(4)
C61 Ru3 C43 C42 65.1(6)
C62 Ru3 C43 C42 85.8(4)
C41 Ru3 C43 C42 -29.0(3)
C42 C43 C44 C45 -1.1(8)
Ru3 C43 C44 C45 -55.9(5)
C42 C43 C44 Ru3 54.8(5)
C64 Ru3 C44 C45 -101.2(4)
C65 Ru3 C44 C45 -66.8(4)
C63 Ru3 C44 C45 -140.0(4)
C46 Ru3 C44 C45 28.8(4)
C43 Ru3 C44 C45 131.9(5)
C61 Ru3 C44 C45 -69.5(8)
C42 Ru3 C44 C45 102.1(4)
C62 Ru3 C44 C45 -160.9(4)
C41 Ru3 C44 C45 65.3(4)
C64 Ru3 C44 C43 126.9(3)
C65 Ru3 C44 C43 161.3(3)
C63 Ru3 C44 C43 88.1(4)
C45 Ru3 C44 C43 -131.9(5)
C46 Ru3 C44 C43 -103.1(4)
C61 Ru3 C44 C43 158.6(6)
C42 Ru3 C44 C43 -29.8(3)
C62 Ru3 C44 C43 67.2(5)
C41 Ru3 C44 C43 -66.6(4)
C43 C44 C45 C46 2.0(8)
Ru3 C44 C45 C46 -53.9(5)
C43 C44 C45 Ru3 56.0(5)
C64 Ru3 C45 C44 88.2(4)
C65 Ru3 C45 C44 128.5(4)
C63 Ru3 C45 C44 59.9(5)
C46 Ru3 C45 C44 -132.7(6)
C43 Ru3 C45 C44 -29.4(4)
C61 Ru3 C45 C44 157.4(3)
C42 Ru3 C45 C44 -66.8(4)
C62 Ru3 C45 C44 114.6(10)
C41 Ru3 C45 C44 -103.4(4)
C64 Ru3 C45 C46 -139.0(4)
C65 Ru3 C45 C46 -98.8(4)
C63 Ru3 C45 C46 -167.4(3)
C44 Ru3 C45 C46 132.7(6)
C43 Ru3 C45 C46 103.3(4)
C61 Ru3 C45 C46 -69.8(4)
C42 Ru3 C45 C46 66.0(4)
C62 Ru3 C45 C46 -112.7(10)
C41 Ru3 C45 C46 29.3(4)
C42 C41 C46 C45 1.6(8)
Ru3 C41 C46 C45 55.1(5)
C42 C41 C46 Ru3 -53.5(5)
C44 C45 C46 C41 -2.3(8)
Ru3 C45 C46 C41 -55.8(5)
C44 C45 C46 Ru3 53.5(5)
C64 Ru3 C46 C41 -171.6(3)
C65 Ru3 C46 C41 -136.1(3)
C63 Ru3 C46 C41 -172.1(10)
C44 Ru3 C46 C41 102.8(4)
C45 Ru3 C46 C41 131.4(5)
C43 Ru3 C46 C41 65.9(4)
C61 Ru3 C46 C41 -95.6(4)
C42 Ru3 C46 C41 28.8(4)
C62 Ru3 C46 C41 -67.6(5)
C64 Ru3 C46 C45 56.9(5)
C65 Ru3 C46 C45 92.4(4)
C63 Ru3 C46 C45 56.5(13)
C44 Ru3 C46 C45 -28.6(4)
C43 Ru3 C46 C45 -65.5(4)
C61 Ru3 C46 C45 133.0(3)
C42 Ru3 C46 C45 -102.6(4)
C62 Ru3 C46 C45 160.9(4)
C41 Ru3 C46 C45 -131.4(5)
C69 Ru4 C47 C48 -176.2(4)
C68 Ru4 C47 C48 49.1(13)
C70 Ru4 C47 C48 150.5(3)
C51 Ru4 C47 C48 -102.3(4)
C50 Ru4 C47 C48 -65.2(4)
C52 Ru4 C47 C48 -131.3(6)
C49 Ru4 C47 C48 -28.6(3)
C66 Ru4 C47 C48 109.1(3)
C67 Ru4 C47 C48 71.9(4)
C69 Ru4 C47 C52 -44.9(6)
C68 Ru4 C47 C52 -179.6(10)
C70 Ru4 C47 C52 -78.2(4)
C51 Ru4 C47 C52 29.0(4)
C50 Ru4 C47 C52 66.1(4)
C49 Ru4 C47 C52 102.8(4)
C66 Ru4 C47 C52 -119.5(4)
C67 Ru4 C47 C52 -156.8(4)
C48 Ru4 C47 C52 131.3(6)
C52 C47 C48 C49 -1.6(8)
Ru4 C47 C48 C49 53.0(5)
C52 C47 C48 Ru4 -54.7(5)
C69 Ru4 C48 C47 162.3(17)
C68 Ru4 C48 C47 -168.8(3)
C70 Ru4 C48 C47 -52.8(5)
C51 Ru4 C48 C47 66.1(4)
C50 Ru4 C48 C47 103.5(4)
C52 Ru4 C48 C47 29.5(4)
C49 Ru4 C48 C47 133.2(5)
C66 Ru4 C48 C47 -88.6(4)
C67 Ru4 C48 C47 -130.2(3)
C69 Ru4 C48 C49 29(2)
C68 Ru4 C48 C49 58.0(4)
C70 Ru4 C48 C49 174.0(4)
C51 Ru4 C48 C49 -67.2(4)
C50 Ru4 C48 C49 -29.7(4)
C52 Ru4 C48 C49 -103.7(4)
C47 Ru4 C48 C49 -133.2(5)
C66 Ru4 C48 C49 138.2(3)
C67 Ru4 C48 C49 96.6(3)
C47 C48 C49 C50 1.7(8)
Ru4 C48 C49 C50 55.0(5)
C47 C48 C49 Ru4 -53.3(5)
C69 Ru4 C49 C50 53.7(5)
C68 Ru4 C49 C50 88.2(4)
C70 Ru4 C49 C50 86(2)
C51 Ru4 C49 C50 -29.6(4)
C52 Ru4 C49 C50 -66.0(4)
C47 Ru4 C49 C50 -102.6(4)
C66 Ru4 C49 C50 160.7(4)
C67 Ru4 C49 C50 129.0(4)
C48 Ru4 C49 C50 -130.8(5)
C69 Ru4 C49 C48 -175.5(3)
C68 Ru4 C49 C48 -141.0(3)
C70 Ru4 C49 C48 -143(2)
C51 Ru4 C49 C48 101.2(4)
C50 Ru4 C49 C48 130.8(5)
C52 Ru4 C49 C48 64.8(4)
C47 Ru4 C49 C48 28.2(3)
C66 Ru4 C49 C48 -68.5(4)
C67 Ru4 C49 C48 -100.2(3)
C48 C49 C50 C51 -0.8(8)
Ru4 C49 C50 C51 54.7(5)
C48 C49 C50 Ru4 -55.5(5)
C69 Ru4 C50 C49 -144.3(4)
C68 Ru4 C50 C49 -104.1(4)
C70 Ru4 C50 C49 -171.1(3)
C51 Ru4 C50 C49 131.5(6)
C52 Ru4 C50 C49 102.8(4)
C47 Ru4 C50 C49 66.1(4)
C66 Ru4 C50 C49 -87.9(11)
C67 Ru4 C50 C49 -72.2(4)
C48 Ru4 C50 C49 29.9(3)
C69 Ru4 C50 C51 84.1(4)
C68 Ru4 C50 C51 124.3(4)
C70 Ru4 C50 C51 57.4(5)
C52 Ru4 C50 C51 -28.7(4)
C49 Ru4 C50 C51 -131.5(6)
C47 Ru4 C50 C51 -65.4(4)
C66 Ru4 C50 C51 140.5(10)
C67 Ru4 C50 C51 156.3(3)
C48 Ru4 C50 C51 -101.6(4)
C49 C50 C51 C52 -0.3(9)
Ru4 C50 C51 C52 54.9(5)
C49 C50 C51 Ru4 -55.2(5)
C69 Ru4 C51 C52 120.7(4)
C68 Ru4 C51 C52 156.7(3)
C70 Ru4 C51 C52 82.5(4)
C50 Ru4 C51 C52 -132.2(6)
C49 Ru4 C51 C52 -102.9(4)
C47 Ru4 C51 C52 -29.2(4)
C66 Ru4 C51 C52 63.6(6)
C67 Ru4 C51 C52 163.6(5)
C48 Ru4 C51 C52 -65.7(4)
C69 Ru4 C51 C50 -107.1(4)
C68 Ru4 C51 C50 -71.1(4)
C70 Ru4 C51 C50 -145.3(4)
C52 Ru4 C51 C50 132.2(6)
C49 Ru4 C51 C50 29.3(4)
C47 Ru4 C51 C50 103.0(4)
C66 Ru4 C51 C50 -164.2(4)
C67 Ru4 C51 C50 -64.3(8)
C48 Ru4 C51 C50 66.5(4)
C50 C51 C52 C47 0.4(9)
Ru4 C51 C52 C47 55.1(5)
C50 C51 C52 Ru4 -54.7(5)
C48 C47 C52 C51 0.5(9)
Ru4 C47 C52 C51 -54.7(5)
C48 C47 C52 Ru4 55.2(5)
C69 Ru4 C52 C51 -72.1(4)
C68 Ru4 C52 C51 -48.2(7)
C70 Ru4 C52 C51 -111.4(4)
C50 Ru4 C52 C51 29.3(4)
C49 Ru4 C52 C51 65.9(4)
C47 Ru4 C52 C51 132.0(6)
C66 Ru4 C52 C51 -148.0(4)
C67 Ru4 C52 C51 -162.6(6)
C48 Ru4 C52 C51 102.6(4)
C69 Ru4 C52 C47 155.9(3)
C68 Ru4 C52 C47 179.8(4)
C70 Ru4 C52 C47 116.6(4)
C51 Ru4 C52 C47 -132.0(6)
C50 Ru4 C52 C47 -102.7(4)
C49 Ru4 C52 C47 -66.0(4)
C66 Ru4 C52 C47 80.1(4)
C67 Ru4 C52 C47 65.4(8)
C48 Ru4 C52 C47 -29.3(3)
C64 Ru3 C61 C62 -79.9(3)
C65 Ru3 C61 C62 -118.4(4)
C63 Ru3 C61 C62 -37.0(3)
C44 Ru3 C61 C62 -114.8(7)
C45 Ru3 C61 C62 -167.1(3)
C46 Ru3 C61 C62 154.3(3)
C43 Ru3 C61 C62 29.6(7)
C42 Ru3 C61 C62 75.3(4)
C41 Ru3 C61 C62 114.2(3)
C64 Ru3 C61 C65 38.5(3)
C63 Ru3 C61 C65 81.4(3)
C44 Ru3 C61 C65 3.6(8)
C45 Ru3 C61 C65 -48.8(4)
C46 Ru3 C61 C65 -87.3(3)
C43 Ru3 C61 C65 148.0(5)
C42 Ru3 C61 C65 -166.4(3)
C62 Ru3 C61 C65 118.4(4)
C41 Ru3 C61 C65 -127.5(3)
C64 Ru3 C61 C71 157.1(5)
C65 Ru3 C61 C71 118.7(6)
C63 Ru3 C61 C71 -160.0(5)
C44 Ru3 C61 C71 122.3(7)
C45 Ru3 C61 C71 69.9(6)
C46 Ru3 C61 C71 31.4(5)
C43 Ru3 C61 C71 -93.4(7)
C42 Ru3 C61 C71 -47.7(6)
C62 Ru3 C61 C71 -123.0(6)
C41 Ru3 C61 C71 -8.8(5)
C65 C61 C62 C63 0.1(6)
C71 C61 C62 C63 -168.8(5)
Ru3 C61 C62 C63 59.3(3)
C65 C61 C62 C74 170.4(4)
C71 C61 C62 C74 1.4(8)
Ru3 C61 C62 C74 -130.4(5)
C65 C61 C62 Ru3 -59.2(3)
C71 C61 C62 Ru3 131.8(5)
C64 Ru3 C62 C61 81.0(3)
C65 Ru3 C62 C61 37.6(3)
C63 Ru3 C62 C61 118.9(4)
C44 Ru3 C62 C61 151.4(4)
C45 Ru3 C62 C61 52.5(11)
C46 Ru3 C62 C61 -44.6(5)
C43 Ru3 C62 C61 -167.2(3)
C42 Ru3 C62 C61 -126.0(3)
C41 Ru3 C62 C61 -85.5(4)
C64 Ru3 C62 C63 -37.9(3)
C65 Ru3 C62 C63 -81.3(3)
C44 Ru3 C62 C63 32.5(5)
C45 Ru3 C62 C63 -66.3(11)
C46 Ru3 C62 C63 -163.5(4)
C43 Ru3 C62 C63 73.9(4)
C61 Ru3 C62 C63 -118.9(4)
C42 Ru3 C62 C63 115.1(3)
C41 Ru3 C62 C63 155.6(3)
C64 Ru3 C62 C74 -157.4(5)
C65 Ru3 C62 C74 159.2(5)
C63 Ru3 C62 C74 -119.5(6)
C44 Ru3 C62 C74 -86.9(6)
C45 Ru3 C62 C74 174.2(9)
C46 Ru3 C62 C74 77.1(6)
C43 Ru3 C62 C74 -45.5(5)
C61 Ru3 C62 C74 121.6(6)
C42 Ru3 C62 C74 -4.4(5)
C41 Ru3 C62 C74 36.1(5)
C61 C62 C63 C64 0.7(6)
C74 C62 C63 C64 -169.6(4)
Ru3 C62 C63 C64 61.3(3)
C61 C62 C63 Ru3 -60.6(4)
C74 C62 C63 Ru3 129.1(5)
C65 Ru3 C63 C64 -37.9(3)
C44 Ru3 C63 C64 81.3(4)
C45 Ru3 C63 C64 47.4(4)
C46 Ru3 C63 C64 0.6(13)
C43 Ru3 C63 C64 120.4(3)
C61 Ru3 C63 C64 -80.9(3)
C42 Ru3 C63 C64 157.6(3)
C62 Ru3 C63 C64 -117.3(4)
C41 Ru3 C63 C64 -168.8(4)
C64 Ru3 C63 C62 117.3(4)
C65 Ru3 C63 C62 79.4(3)
C44 Ru3 C63 C62 -161.4(3)
C45 Ru3 C63 C62 164.7(3)
C46 Ru3 C63 C62 117.9(11)
C43 Ru3 C63 C62 -122.3(3)
C61 Ru3 C63 C62 36.4(3)
C42 Ru3 C63 C62 -85.1(3)
C41 Ru3 C63 C62 -51.5(6)
C62 C63 C64 C65 -1.2(6)
Ru3 C63 C64 C65 62.2(3)
C62 C63 C64 Ru3 -63.4(3)
C65 Ru3 C64 C63 117.7(4)
C44 Ru3 C64 C63 -110.3(3)
C45 Ru3 C64 C63 -148.1(3)
C46 Ru3 C64 C63 -179.9(3)
C43 Ru3 C64 C63 -75.8(4)
C61 Ru3 C64 C63 79.4(3)
C42 Ru3 C64 C63 -49.8(7)
C62 Ru3 C64 C63 37.6(3)
C41 Ru3 C64 C63 157.8(8)
C63 Ru3 C64 C65 -117.7(4)
C44 Ru3 C64 C65 132.0(3)
C45 Ru3 C64 C65 94.3(3)
C46 Ru3 C64 C65 62.5(4)
C43 Ru3 C64 C65 166.6(3)
C61 Ru3 C64 C65 -38.2(3)
C42 Ru3 C64 C65 -167.5(5)
C62 Ru3 C64 C65 -80.1(3)
C41 Ru3 C64 C65 40.1(10)
C63 C64 C65 C61 1.3(6)
Ru3 C64 C65 C61 63.9(3)
C63 C64 C65 Ru3 -62.6(3)
C62 C61 C65 C64 -0.8(6)
C71 C61 C65 C64 168.3(5)
Ru3 C61 C65 C64 -62.0(3)
C62 C61 C65 Ru3 61.1(4)
C71 C61 C65 Ru3 -129.8(5)
C63 Ru3 C65 C64 37.5(3)
C44 Ru3 C65 C64 -62.2(4)
C45 Ru3 C65 C64 -97.0(3)
C46 Ru3 C65 C64 -135.7(3)
C43 Ru3 C65 C64 -31.5(7)
C61 Ru3 C65 C64 116.5(4)
C42 Ru3 C65 C64 160.0(7)
C62 Ru3 C65 C64 79.9(3)
C41 Ru3 C65 C64 -168.8(3)
C64 Ru3 C65 C61 -116.5(4)
C63 Ru3 C65 C61 -79.0(3)
C44 Ru3 C65 C61 -178.7(3)
C45 Ru3 C65 C61 146.5(3)
C46 Ru3 C65 C61 107.8(3)
C43 Ru3 C65 C61 -148.0(5)
C42 Ru3 C65 C61 43.5(9)
C62 Ru3 C65 C61 -36.6(3)
C41 Ru3 C65 C61 74.7(4)
C69 Ru4 C66 C67 80.5(3)
C68 Ru4 C66 C67 37.2(3)
C70 Ru4 C66 C67 118.5(4)
C51 Ru4 C66 C67 146.9(4)
C50 Ru4 C66 C67 19.7(12)
C52 Ru4 C66 C67 -172.4(3)
C49 Ru4 C66 C67 -53.0(4)
C47 Ru4 C66 C67 -132.8(3)
C48 Ru4 C66 C67 -92.8(3)
C69 Ru4 C66 C70 -38.0(3)
C68 Ru4 C66 C70 -81.3(3)
C51 Ru4 C66 C70 28.4(6)
C50 Ru4 C66 C70 -98.8(11)
C52 Ru4 C66 C70 69.1(4)
C49 Ru4 C66 C70 -171.4(3)
C47 Ru4 C66 C70 108.7(3)
C67 Ru4 C66 C70 -118.5(4)
C48 Ru4 C66 C70 148.7(3)
C69 Ru4 C66 C71 -157.4(5)
C68 Ru4 C66 C71 159.3(5)
C70 Ru4 C66 C71 -119.4(6)
C51 Ru4 C66 C71 -91.0(6)
C50 Ru4 C66 C71 141.8(10)
C52 Ru4 C66 C71 -50.3(5)
C49 Ru4 C66 C71 69.2(6)
C47 Ru4 C66 C71 -10.7(5)
C67 Ru4 C66 C71 122.2(6)
C48 Ru4 C66 C71 29.3(5)
C70 C66 C67 C68 0.7(6)
C71 C66 C67 C68 169.7(4)
Ru4 C66 C67 C68 -59.2(3)
C70 C66 C67 C74 -169.9(4)
C71 C66 C67 C74 -0.9(8)
Ru4 C66 C67 C74 130.2(5)
C70 C66 C67 Ru4 59.8(4)
C71 C66 C67 Ru4 -131.2(5)
C69 Ru4 C67 C66 -80.2(3)
C68 Ru4 C67 C66 -118.5(4)
C70 Ru4 C67 C66 -37.2(3)
C51 Ru4 C67 C66 -127.9(6)
C50 Ru4 C67 C66 -174.7(3)
C52 Ru4 C67 C66 19.9(8)
C49 Ru4 C67 C66 147.0(3)
C47 Ru4 C67 C66 68.0(4)
C48 Ru4 C67 C66 106.4(3)
C69 Ru4 C67 C68 38.3(3)
C70 Ru4 C67 C68 81.3(3)
C51 Ru4 C67 C68 -9.5(8)
C50 Ru4 C67 C68 -56.2(4)
C52 Ru4 C67 C68 138.4(6)
C49 Ru4 C67 C68 -94.5(3)
C47 Ru4 C67 C68 -173.5(3)
C66 Ru4 C67 C68 118.5(4)
C48 Ru4 C67 C68 -135.1(3)
C69 Ru4 C67 C74 157.8(5)
C68 Ru4 C67 C74 119.5(6)
C70 Ru4 C67 C74 -159.2(5)
C51 Ru4 C67 C74 110.0(7)
C50 Ru4 C67 C74 63.3(5)
C52 Ru4 C67 C74 -102.1(7)
C49 Ru4 C67 C74 24.9(5)
C47 Ru4 C67 C74 -54.1(5)
C66 Ru4 C67 C74 -122.1(6)
C48 Ru4 C67 C74 -15.7(5)
C66 C67 C68 C69 -1.6(6)
C74 C67 C68 C69 169.1(4)
Ru4 C67 C68 C69 -62.4(3)
C66 C67 C68 Ru4 60.8(4)
C74 C67 C68 Ru4 -128.5(5)
C70 Ru4 C68 C69 37.8(3)
C51 Ru4 C68 C69 -66.9(4)
C50 Ru4 C68 C69 -103.5(3)
C52 Ru4 C68 C69 -35.0(6)
C49 Ru4 C68 C69 -141.9(3)
C47 Ru4 C68 C69 144.4(11)
C66 Ru4 C68 C69 80.2(3)
C67 Ru4 C68 C69 116.9(4)
C48 Ru4 C68 C69 -175.1(3)
C69 Ru4 C68 C67 -116.9(4)
C70 Ru4 C68 C67 -79.0(3)
C51 Ru4 C68 C67 176.2(3)
C50 Ru4 C68 C67 139.7(3)
C52 Ru4 C68 C67 -151.9(5)
C49 Ru4 C68 C67 101.2(3)
C47 Ru4 C68 C67 27.6(13)
C66 Ru4 C68 C67 -36.6(3)
C48 Ru4 C68 C67 68.1(4)
C67 C68 C69 C70 1.9(5)
Ru4 C68 C69 C70 -62.4(3)
C67 C68 C69 Ru4 64.3(3)
C68 Ru4 C69 C70 117.1(4)
C51 Ru4 C69 C70 -115.4(3)
C50 Ru4 C69 C70 -153.6(3)
C52 Ru4 C69 C70 -79.8(4)
C49 Ru4 C69 C70 175.3(3)
C47 Ru4 C69 C70 -51.1(5)
C66 Ru4 C69 C70 37.5(3)
C67 Ru4 C69 C70 79.4(3)
C48 Ru4 C69 C70 149.7(17)
C70 Ru4 C69 C68 -117.1(4)
C51 Ru4 C69 C68 127.5(3)
C50 Ru4 C69 C68 89.3(4)
C52 Ru4 C69 C68 163.1(3)
C49 Ru4 C69 C68 58.2(4)
C47 Ru4 C69 C68 -168.2(4)
C66 Ru4 C69 C68 -79.6(3)
C67 Ru4 C69 C68 -37.7(3)
C48 Ru4 C69 C68 32.6(19)
C68 C69 C70 C66 -1.4(6)
Ru4 C69 C70 C66 -63.5(4)
C68 C69 C70 Ru4 62.1(3)
C67 C66 C70 C69 0.5(6)
C71 C66 C70 C69 -168.6(5)
Ru4 C66 C70 C69 61.7(3)
C67 C66 C70 Ru4 -61.2(4)
C71 C66 C70 Ru4 129.7(5)
C68 Ru4 C70 C69 -38.1(3)
C51 Ru4 C70 C69 77.6(4)
C50 Ru4 C70 C69 43.0(5)
C52 Ru4 C70 C69 115.5(3)
C49 Ru4 C70 C69 -36(2)
C47 Ru4 C70 C69 153.2(3)
C66 Ru4 C70 C69 -117.3(4)
C67 Ru4 C70 C69 -80.6(3)
C48 Ru4 C70 C69 -174.1(4)
C69 Ru4 C70 C66 117.3(4)
C68 Ru4 C70 C66 79.2(3)
C51 Ru4 C70 C66 -165.2(3)
C50 Ru4 C70 C66 160.3(4)
C52 Ru4 C70 C66 -127.2(3)
C49 Ru4 C70 C66 81(2)
C47 Ru4 C70 C66 -89.6(3)
C67 Ru4 C70 C66 36.7(3)
C48 Ru4 C70 C66 -56.9(5)
C62 C61 C71 C66 0.2(7)
C65 C61 C71 C66 -166.9(5)
Ru3 C61 C71 C66 99.7(5)
C62 C61 C71 C72 -124.7(5)
C65 C61 C71 C72 68.2(6)
Ru3 C61 C71 C72 -25.3(6)
C62 C61 C71 C73 115.0(6)
C65 C61 C71 C73 -52.1(6)
Ru3 C61 C71 C73 -145.6(4)
C67 C66 C71 C61 -0.4(7)
C70 C66 C71 C61 166.7(5)
Ru4 C66 C71 C61 -98.9(5)
C67 C66 C71 C72 124.3(5)
C70 C66 C71 C72 -68.6(6)
Ru4 C66 C71 C72 25.8(6)
C67 C66 C71 C73 -114.9(5)
C70 C66 C71 C73 52.3(6)
Ru4 C66 C71 C73 146.6(4)
C66 C67 C74 C62 2.2(7)
C68 C67 C74 C62 -166.7(5)
Ru4 C67 C74 C62 100.0(5)
C66 C67 C74 C75 -123.8(5)
C68 C67 C74 C75 67.2(6)
Ru4 C67 C74 C75 -26.1(6)
C66 C67 C74 C76 116.2(5)
C68 C67 C74 C76 -52.7(6)
Ru4 C67 C74 C76 -146.0(4)
C61 C62 C74 C67 -2.4(7)
C63 C62 C74 C67 166.2(4)
Ru3 C62 C74 C67 -99.9(5)
C61 C62 C74 C75 123.5(5)
C63 C62 C74 C75 -67.8(6)
Ru3 C62 C74 C75 26.1(6)
C61 C62 C74 C76 -116.4(5)
C63 C62 C74 C76 52.2(6)
Ru3 C62 C74 C76 146.1(4)
O3 S1 C13 F1 58.8(5)
O1 S1 C13 F1 -179.7(4)
O2 S1 C13 F1 -61.6(4)
O3 S1 C13 F2 -61.2(5)
O1 S1 C13 F2 60.2(5)
O2 S1 C13 F2 178.4(4)
O3 S1 C13 F3 178.3(4)
O1 S1 C13 F3 -60.3(4)
O2 S1 C13 F3 57.8(4)
O4 S2 C14 F6 59.4(5)
O6 S2 C14 F6 179.9(4)
O5 S2 C14 F6 -61.9(4)
O4 S2 C14 F5 -62.3(5)
O6 S2 C14 F5 58.2(5)
O5 S2 C14 F5 176.4(4)
O4 S2 C14 F4 177.5(4)
O6 S2 C14 F4 -62.0(5)
O5 S2 C14 F4 56.2(5)
O7 S3 C53 F7 -173.4(6)
O9 S3 C53 F7 -49.8(7)
O8 S3 C53 F7 68.8(7)
O7 S3 C53 F9 58.7(7)
O9 S3 C53 F9 -177.7(6)
O8 S3 C53 F9 -59.1(7)
O7 S3 C53 F8 -57.9(5)
O9 S3 C53 F8 65.7(5)
O8 S3 C53 F8 -175.7(5)
O12 S4 C54 F12 177.5(4)
O11 S4 C54 F12 58.2(4)
O10 S4 C54 F12 -62.0(4)
O12 S4 C54 F10 57.8(4)
O11 S4 C54 F10 -61.5(4)
O10 S4 C54 F10 178.3(4)
O12 S4 C54 F11 -63.0(4)
O11 S4 C54 F11 177.7(4)
O10 S4 C54 F11 57.6(4)
C59 N2 C55 C56 0.7(10)
N2 C55 C56 C57 0.2(10)
C55 C56 C57 C58 -0.5(9)
C56 C57 C58 C59 0.0(9)
C55 N2 C59 C58 -1.2(10)
C57 C58 C59 N2 0.9(10)
C19 N1 C15 C16 0.9(9)
N1 C15 C16 C17 -0.5(10)
C15 C16 C17 C18 -0.1(9)
C16 C17 C18 C19 0.4(9)
C15 N1 C19 C18 -0.6(9)
C17 C18 C19 N1 0.0(9)
